data_4334278
loop_
_publ_author_name
'Igor O. Koshevoy'
'Antti J. Karttunen'
'Ilya S. Kritchenkou'
'Dmitrii V. Krupenya'
'Stanislav I. Selivanov'
'Alexei S. Melnikov'
'Sergey P. Tunik'
'Matti Haukka'
'Tapani A. Pakkanen'

_publ_section_title
;
 Sky-Blue Luminescent AuI-AgI Alkynyl-Phosphine Clusters
;
_journal_name_full 'Inorganic Chemistry'
_journal_page_first 3663
_journal_page_last 3673
_journal_paper_doi 10.1021/ic302105a
_journal_volume 52
_journal_year 2013
_chemical_formula_moiety 'C132 H150 Ag2 Au6 O6 P6, 4(C3 H6 O), 2(F6 P), H2 O'
_chemical_formula_sum 'C144 H176 Ag2 Au6 F12 O11 P8'
_chemical_formula_weight 3956.15
_chemical_name_systematic
; 
 ? 
;
_space_group_IT_number 14
_symmetry_cell_setting monoclinic
_symmetry_space_group_name_Hall '-P 2ybc'
_symmetry_space_group_name_H-M 'P 1 21/c 1'
_atom_sites_solution_hydrogens geom
_atom_sites_solution_primary direct
_atom_sites_solution_secondary difmap
_audit_creation_method SHELXL-97
_cell_angle_alpha 90.00
_cell_angle_beta 113.6790(10)
_cell_angle_gamma 90.00
_cell_formula_units_Z 4
_cell_length_a 26.7717(11)
_cell_length_b 28.0375(12)
_cell_length_c 21.8698(10)
_cell_measurement_reflns_used 9602
_cell_measurement_temperature 100(2)
_cell_measurement_theta_max 29.63
_cell_measurement_theta_min 2.21
_cell_volume 15033.7(11)
_computing_cell_refinement 'SAINT (Bruker AXS, 2009)'
_computing_data_collection 'APEX2 (Bruker AXS, 2010)'
_computing_data_reduction 'SAINT (Bruker AXS, 2009)'
_computing_molecular_graphics 'Diamond v.3.2g (Brandenburg, 2011)'
_computing_publication_material 'SHELXL-97 (Sheldrick, 2008)'
_computing_structure_refinement 'SHELXL-97 (Sheldrick, 2008)'
_computing_structure_solution 'SHELXS-97 (Sheldrick, 2008)'
_diffrn_ambient_temperature 100(2)
_diffrn_detector_area_resol_mean 16
_diffrn_measured_fraction_theta_full 0.999
_diffrn_measured_fraction_theta_max 0.999
_diffrn_measurement_device '62mm x 62mm CCD camera on \k-goniostat'
_diffrn_measurement_device_type 'Bruker KAPPA APEX II CCD'
_diffrn_measurement_method '\f scans and \w scans with \k offset'
_diffrn_radiation_monochromator 'horizontally mounted graphite crystal'
_diffrn_radiation_source 'fine-focus sealed tube'
_diffrn_radiation_type MoK\a
_diffrn_radiation_wavelength 0.71073
_diffrn_reflns_av_R_equivalents 0.0357
_diffrn_reflns_av_sigmaI/netI 0.0316
_diffrn_reflns_limit_h_max 32
_diffrn_reflns_limit_h_min -33
_diffrn_reflns_limit_k_max 33
_diffrn_reflns_limit_k_min -34
_diffrn_reflns_limit_l_max 26
_diffrn_reflns_limit_l_min -23
_diffrn_reflns_number 141751
_diffrn_reflns_theta_full 26.00
_diffrn_reflns_theta_max 26.00
_diffrn_reflns_theta_min 1.66
_exptl_absorpt_coefficient_mu 6.240
_exptl_absorpt_correction_T_max 0.3996
_exptl_absorpt_correction_T_min 0.2400
_exptl_absorpt_correction_type multi-scan
_exptl_absorpt_process_details 'SADABS (Sheldrick, 2008)'
_exptl_crystal_colour colourless
_exptl_crystal_density_diffrn 1.748
_exptl_crystal_description block
_exptl_crystal_F_000 7696
_exptl_crystal_size_max 0.32
_exptl_crystal_size_mid 0.21
_exptl_crystal_size_min 0.18
_refine_diff_density_max 3.707
_refine_diff_density_min -2.104
_refine_diff_density_rms 0.163
_refine_ls_extinction_method none
_refine_ls_goodness_of_fit_ref 1.042
_refine_ls_hydrogen_treatment constr
_refine_ls_matrix_type full
_refine_ls_number_parameters 1557
_refine_ls_number_reflns 29495
_refine_ls_number_restraints 208
_refine_ls_restrained_S_all 1.056
_refine_ls_R_factor_all 0.0515
_refine_ls_R_factor_gt 0.0357
_refine_ls_shift/su_max 0.003
_refine_ls_shift/su_mean 0.000
_refine_ls_structure_factor_coef Fsqd
_refine_ls_weighting_details 'calc w=1/[\s^2^(Fo^2^)+(0.0404P)^2^+125.5874P] where P=(Fo^2^+2Fc^2^)/3'
_refine_ls_weighting_scheme calc
_refine_ls_wR_factor_gt 0.0927
_refine_ls_wR_factor_ref 0.1008
_reflns_number_gt 23721
_reflns_number_total 29495
_reflns_threshold_expression >2sigma(I)
_cod_data_source_file ic302105a_si_002_4.cif
_cod_data_source_block 4
_cod_original_sg_symbol_H-M 'P 21/c'
_cod_database_code 4334278

loop_
_symmetry_equiv_pos_as_xyz
'x, y, z'
'-x, y+1/2, -z+1/2'
'-x, -y, -z'
'x, -y-1/2, z-1/2'

loop_
_atom_site_label
_atom_site_type_symbol
_atom_site_fract_x
_atom_site_fract_y
_atom_site_fract_z
_atom_site_U_iso_or_equiv
_atom_site_adp_type
_atom_site_occupancy
_atom_site_symmetry_multiplicity
_atom_site_calc_flag
_atom_site_refinement_flags
_atom_site_disorder_assembly
_atom_site_disorder_group
C1 C -0.2856(2) 0.5204(2) 0.1137(3) 0.0184(13) Uani 1 1 d . . .
C2 C -0.3252(2) 0.5315(2) 0.1240(3) 0.0180(13) Uani 1 1 d . . .
C3 C -0.3274(3) 0.6192(2) -0.0201(3) 0.0235(14) Uani 1 1 d . . .
C4 C -0.3763(3) 0.6205(2) -0.0364(4) 0.0267(15) Uani 1 1 d . . .
C5 C -0.3540(3) 0.4903(2) -0.0917(3) 0.0249(15) Uani 1 1 d . . .
C6 C -0.3974(3) 0.4806(2) -0.0887(3) 0.0227(14) Uani 1 1 d . . .
C7 C -0.1461(2) 0.4943(2) 0.0932(3) 0.0200(13) Uani 1 1 d . . .
C8 C -0.1019(3) 0.4836(2) 0.0944(3) 0.0208(14) Uani 1 1 d . . .
C9 C -0.1701(3) 0.6185(2) 0.0106(3) 0.0233(14) Uani 1 1 d . . .
C10 C -0.1217(3) 0.6205(2) 0.0231(3) 0.0232(14) Uani 1 1 d . . .
C11 C -0.2155(3) 0.5131(2) -0.1162(3) 0.0204(14) Uani 1 1 d . . .
C12 C -0.1762(3) 0.5225(2) -0.1285(3) 0.0192(13) Uani 1 1 d . . .
C13 C -0.3703(2) 0.5490(2) 0.1416(3) 0.0186(13) Uani 1 1 d . . .
C14 C -0.3693(3) 0.5243(2) 0.2042(3) 0.0220(14) Uani 1 1 d . . .
H14A H -0.3699 0.4893 0.1979 0.026 Uiso 1 1 calc R . .
H14B H -0.4024 0.5332 0.2112 0.026 Uiso 1 1 calc R . .
C15 C -0.3186(3) 0.5380(2) 0.2660(3) 0.0247(14) Uani 1 1 d . . .
H15A H -0.3204 0.5229 0.3060 0.030 Uiso 1 1 calc R . .
H15B H -0.2857 0.5259 0.2611 0.030 Uiso 1 1 calc R . .
C16 C -0.3142(3) 0.5916(3) 0.2756(3) 0.0276(15) Uani 1 1 d . . .
H16A H -0.2801 0.5995 0.3143 0.033 Uiso 1 1 calc R . .
H16B H -0.3452 0.6033 0.2852 0.033 Uiso 1 1 calc R . .
C17 C -0.3146(3) 0.6163(2) 0.2135(3) 0.0253(15) Uani 1 1 d . . .
H17A H -0.2815 0.6070 0.2066 0.030 Uiso 1 1 calc R . .
H17B H -0.3135 0.6513 0.2200 0.030 Uiso 1 1 calc R . .
C18 C -0.3652(3) 0.6031(2) 0.1516(3) 0.0210(14) Uani 1 1 d . . .
H18A H -0.3632 0.6182 0.1118 0.025 Uiso 1 1 calc R . .
H18B H -0.3981 0.6155 0.1564 0.025 Uiso 1 1 calc R . .
C19 C -0.4365(3) 0.6227(3) -0.0581(4) 0.0273(15) Uani 1 1 d . . .
C20 C -0.4514(3) 0.6700(3) -0.0336(4) 0.0385(19) Uani 1 1 d . . .
H20A H -0.4362 0.6701 0.0158 0.046 Uiso 1 1 calc R . .
H20B H -0.4347 0.6969 -0.0481 0.046 Uiso 1 1 calc R . .
C21 C -0.5125(4) 0.6769(4) -0.0607(5) 0.054(2) Uani 1 1 d . . .
H21A H -0.5207 0.7082 -0.0460 0.065 Uiso 1 1 calc R . .
H21B H -0.5288 0.6518 -0.0427 0.065 Uiso 1 1 calc R . .
C22 C -0.5376(4) 0.6747(4) -0.1367(5) 0.061(3) Uani 1 1 d . . .
H22A H -0.5775 0.6792 -0.1534 0.073 Uiso 1 1 calc R . .
H22B H -0.5225 0.7007 -0.1548 0.073 Uiso 1 1 calc R . .
C23 C -0.5253(4) 0.6268(4) -0.1602(5) 0.054(2) Uani 1 1 d . . .
H23A H -0.5416 0.6008 -0.1435 0.065 Uiso 1 1 calc R . .
H23B H -0.5416 0.6256 -0.2096 0.065 Uiso 1 1 calc R . .
C24 C -0.4645(3) 0.6196(3) -0.1348(4) 0.0387(19) Uani 1 1 d . . .
H24A H -0.4489 0.6441 -0.1546 0.046 Uiso 1 1 calc R . .
H24B H -0.4571 0.5879 -0.1494 0.046 Uiso 1 1 calc R . .
C25 C -0.4483(3) 0.4616(2) -0.0872(3) 0.0238(14) Uani 1 1 d . . .
C26 C -0.4733(3) 0.4259(3) -0.1444(4) 0.0327(17) Uani 1 1 d . . .
H26A H -0.5093 0.4155 -0.1467 0.039 Uiso 1 1 calc R . .
H26B H -0.4789 0.4417 -0.1872 0.039 Uiso 1 1 calc R . .
C27 C -0.4368(3) 0.3823(3) -0.1352(4) 0.042(2) Uani 1 1 d . . .
H27A H -0.4550 0.3594 -0.1719 0.050 Uiso 1 1 calc R . .
H27B H -0.4021 0.3922 -0.1375 0.050 Uiso 1 1 calc R . .
C28 C -0.4248(3) 0.3583(3) -0.0694(5) 0.045(2) Uani 1 1 d . . .
H28A H -0.3990 0.3317 -0.0635 0.054 Uiso 1 1 calc R . .
H28B H -0.4590 0.3447 -0.0695 0.054 Uiso 1 1 calc R . .
C29 C -0.4008(3) 0.3927(3) -0.0118(4) 0.0366(18) Uani 1 1 d . . .
H29A H -0.3642 0.4027 -0.0079 0.044 Uiso 1 1 calc R . .
H29B H -0.3964 0.3764 0.0301 0.044 Uiso 1 1 calc R . .
C30 C -0.4365(3) 0.4367(3) -0.0209(3) 0.0275(15) Uani 1 1 d . . .
H30A H -0.4713 0.4272 -0.0187 0.033 Uiso 1 1 calc R . .
H30B H -0.4179 0.4593 0.0161 0.033 Uiso 1 1 calc R . .
C31 C -0.0485(2) 0.4649(2) 0.1002(3) 0.0222(14) Uani 1 1 d . . .
C32 C -0.0236(3) 0.4325(3) 0.1613(3) 0.0266(15) Uani 1 1 d . . .
H32A H 0.0142 0.4243 0.1682 0.032 Uiso 1 1 calc R . .
H32B H -0.0223 0.4498 0.2014 0.032 Uiso 1 1 calc R . .
C33 C -0.0564(3) 0.3867(3) 0.1533(4) 0.0335(17) Uani 1 1 d . . .
H33A H -0.0929 0.3945 0.1518 0.040 Uiso 1 1 calc R . .
H33B H -0.0377 0.3658 0.1923 0.040 Uiso 1 1 calc R . .
C34 C -0.0626(3) 0.3602(3) 0.0894(4) 0.041(2) Uani 1 1 d . . .
H34A H -0.0264 0.3487 0.0935 0.049 Uiso 1 1 calc R . .
H34B H -0.0864 0.3321 0.0837 0.049 Uiso 1 1 calc R . .
C35 C -0.0869(3) 0.3919(3) 0.0286(4) 0.0331(17) Uani 1 1 d . . .
H35A H -0.1250 0.3997 0.0209 0.040 Uiso 1 1 calc R . .
H35B H -0.0876 0.3743 -0.0110 0.040 Uiso 1 1 calc R . .
C36 C -0.0549(3) 0.4378(3) 0.0362(3) 0.0254(15) Uani 1 1 d . . .
H36A H -0.0738 0.4585 -0.0030 0.031 Uiso 1 1 calc R . .
H36B H -0.0183 0.4303 0.0376 0.031 Uiso 1 1 calc R . .
C37 C -0.0619(3) 0.6207(2) 0.0410(3) 0.0237(14) Uani 1 1 d . . .
C38 C -0.0302(3) 0.6257(3) 0.1163(4) 0.0310(16) Uani 1 1 d . . .
H38A H -0.0427 0.6010 0.1393 0.037 Uiso 1 1 calc R . .
H38B H 0.0091 0.6203 0.1276 0.037 Uiso 1 1 calc R . .
C39 C -0.0379(3) 0.6744(3) 0.1407(4) 0.043(2) Uani 1 1 d . . .
H39A H -0.0159 0.6767 0.1893 0.051 Uiso 1 1 calc R . .
H39B H -0.0767 0.6788 0.1327 0.051 Uiso 1 1 calc R . .
C40 C -0.0206(3) 0.7137(3) 0.1047(4) 0.041(2) Uani 1 1 d . . .
H40A H -0.0268 0.7453 0.1206 0.050 Uiso 1 1 calc R . .
H40B H 0.0188 0.7106 0.1150 0.050 Uiso 1 1 calc R . .
C41 C -0.0532(3) 0.7099(3) 0.0295(4) 0.0383(19) Uani 1 1 d . . .
H41A H -0.0924 0.7152 0.0190 0.046 Uiso 1 1 calc R . .
H41B H -0.0410 0.7350 0.0066 0.046 Uiso 1 1 calc R . .
C42 C -0.0457(3) 0.6615(3) 0.0044(4) 0.0322(17) Uani 1 1 d . . .
H42A H -0.0071 0.6575 0.0112 0.039 Uiso 1 1 calc R . .
H42B H -0.0684 0.6594 -0.0441 0.039 Uiso 1 1 calc R . .
C43 C -0.1315(2) 0.5366(2) -0.1486(3) 0.0206(13) Uani 1 1 d . . .
C44 C -0.1333(3) 0.5082(3) -0.2090(3) 0.0277(16) Uani 1 1 d . . .
H44A H -0.1005 0.5155 -0.2174 0.033 Uiso 1 1 calc R . .
H44B H -0.1331 0.4737 -0.1995 0.033 Uiso 1 1 calc R . .
C45 C -0.1838(3) 0.5202(3) -0.2707(4) 0.0348(18) Uani 1 1 d . . .
H45A H -0.1830 0.5023 -0.3093 0.042 Uiso 1 1 calc R . .
H45B H -0.2166 0.5100 -0.2638 0.042 Uiso 1 1 calc R . .
C46 C -0.1877(4) 0.5727(3) -0.2860(4) 0.040(2) Uani 1 1 d . . .
H46A H -0.2220 0.5793 -0.3250 0.048 Uiso 1 1 calc R . .
H46B H -0.1569 0.5822 -0.2974 0.048 Uiso 1 1 calc R . .
C47 C -0.1862(3) 0.6019(3) -0.2264(4) 0.0322(17) Uani 1 1 d . . .
H47A H -0.1861 0.6363 -0.2365 0.039 Uiso 1 1 calc R . .
H47B H -0.2194 0.5952 -0.2183 0.039 Uiso 1 1 calc R . .
C48 C -0.1361(3) 0.5899(2) -0.1644(3) 0.0252(15) Uani 1 1 d . . .
H48A H -0.1374 0.6077 -0.1260 0.030 Uiso 1 1 calc R . .
H48B H -0.1032 0.6004 -0.1707 0.030 Uiso 1 1 calc R . .
C49 C -0.1207(3) 0.5417(2) 0.3467(3) 0.0228(14) Uani 1 1 d . . .
C50 C -0.1661(3) 0.5242(3) 0.3554(4) 0.0302(16) Uani 1 1 d . . .
H50 H -0.1897 0.5019 0.3245 0.036 Uiso 1 1 calc R . .
C51 C -0.1766(3) 0.5393(3) 0.4095(4) 0.0371(19) Uani 1 1 d . . .
H51 H -0.2081 0.5281 0.4150 0.045 Uiso 1 1 calc R . .
C52 C -0.1416(4) 0.5705(3) 0.4551(4) 0.047(2) Uani 1 1 d . . .
H52 H -0.1487 0.5803 0.4924 0.056 Uiso 1 1 calc R . .
C53 C -0.0965(4) 0.5875(3) 0.4475(4) 0.040(2) Uani 1 1 d . . .
H53 H -0.0725 0.6088 0.4797 0.048 Uiso 1 1 calc R . .
C54 C -0.0856(3) 0.5738(3) 0.3925(3) 0.0295(16) Uani 1 1 d . . .
H54 H -0.0548 0.5861 0.3866 0.035 Uiso 1 1 calc R . .
C55 C -0.0370(3) 0.5060(3) 0.3058(3) 0.0269(15) Uani 1 1 d . . .
C56 C -0.0228(3) 0.4626(3) 0.3389(4) 0.0346(17) Uani 1 1 d . . .
H56 H -0.0501 0.4434 0.3439 0.041 Uiso 1 1 calc R . .
C57 C 0.0312(3) 0.4470(3) 0.3647(4) 0.043(2) Uani 1 1 d . . .
H57 H 0.0407 0.4174 0.3874 0.052 Uiso 1 1 calc R . .
C58 C 0.0709(3) 0.4751(4) 0.3571(4) 0.047(2) Uani 1 1 d . . .
H58 H 0.1077 0.4645 0.3743 0.056 Uiso 1 1 calc R . .
C59 C 0.0572(3) 0.5184(4) 0.3245(4) 0.045(2) Uani 1 1 d . . .
H59 H 0.0847 0.5374 0.3194 0.054 Uiso 1 1 calc R . .
C60 C 0.0035(3) 0.5344(3) 0.2989(4) 0.0339(17) Uani 1 1 d . . .
H60 H -0.0057 0.5643 0.2770 0.041 Uiso 1 1 calc R . .
C61 C -0.2812(3) 0.7663(2) 0.1080(3) 0.0248(15) Uani 1 1 d . . .
C62 C -0.3334(3) 0.7471(3) 0.0835(4) 0.0385(19) Uani 1 1 d . . .
H62 H -0.3396 0.7161 0.0645 0.046 Uiso 1 1 calc R . .
C63 C -0.3765(4) 0.7730(3) 0.0867(5) 0.054(2) Uani 1 1 d . . .
H63 H -0.4120 0.7595 0.0705 0.064 Uiso 1 1 calc R . .
C64 C -0.3677(4) 0.8185(3) 0.1135(5) 0.055(3) Uani 1 1 d . . .
H64 H -0.3969 0.8364 0.1162 0.066 Uiso 1 1 calc R . .
C65 C -0.3162(4) 0.8375(3) 0.1360(4) 0.045(2) Uani 1 1 d . . .
H65 H -0.3101 0.8689 0.1536 0.054 Uiso 1 1 calc R . .
C66 C -0.2730(3) 0.8119(3) 0.1336(3) 0.0305(16) Uani 1 1 d . . .
H66 H -0.2377 0.8258 0.1497 0.037 Uiso 1 1 calc R . .
C67 C -0.1667(3) 0.7671(2) 0.1316(3) 0.0250(15) Uani 1 1 d . . .
C68 C -0.1372(3) 0.7734(3) 0.2002(4) 0.0372(19) Uani 1 1 d . . .
H68 H -0.1490 0.7578 0.2306 0.045 Uiso 1 1 calc R . .
C69 C -0.0915(3) 0.8018(3) 0.2246(4) 0.044(2) Uani 1 1 d . . .
H69 H -0.0720 0.8058 0.2713 0.053 Uiso 1 1 calc R . .
C70 C -0.0741(3) 0.8246(3) 0.1804(5) 0.048(2) Uani 1 1 d . . .
H70 H -0.0427 0.8445 0.1968 0.058 Uiso 1 1 calc R . .
C71 C -0.1026(4) 0.8184(3) 0.1119(5) 0.048(2) Uani 1 1 d . . .
H71 H -0.0906 0.8340 0.0817 0.058 Uiso 1 1 calc R . .
C72 C -0.1483(3) 0.7897(3) 0.0875(4) 0.0333(17) Uani 1 1 d . . .
H72 H -0.1673 0.7853 0.0408 0.040 Uiso 1 1 calc R . .
C73 C -0.3444(3) 0.7467(2) -0.1729(4) 0.0294(16) Uani 1 1 d . . .
C74 C -0.3612(3) 0.7579(3) -0.2402(4) 0.0376(19) Uani 1 1 d . . .
H74 H -0.3381 0.7515 -0.2627 0.045 Uiso 1 1 calc R . .
C75 C -0.4118(4) 0.7784(3) -0.2742(5) 0.057(3) Uani 1 1 d . . .
H75 H -0.4232 0.7865 -0.3200 0.069 Uiso 1 1 calc R . .
C76 C -0.4455(4) 0.7870(4) -0.2423(6) 0.068(3) Uani 1 1 d . . .
H76 H -0.4802 0.8011 -0.2661 0.082 Uiso 1 1 calc R . .
C77 C -0.4299(4) 0.7756(4) -0.1774(6) 0.066(3) Uani 1 1 d . . .
H77 H -0.4539 0.7816 -0.1560 0.079 Uiso 1 1 calc R . .
C78 C -0.3791(3) 0.7552(3) -0.1413(5) 0.045(2) Uani 1 1 d . . .
H78 H -0.3684 0.7472 -0.0956 0.054 Uiso 1 1 calc R . .
C79 C -0.2270(3) 0.7503(2) -0.1392(3) 0.0222(14) Uani 1 1 d . . .
C80 C -0.1790(3) 0.7276(3) -0.1324(4) 0.0286(16) Uani 1 1 d . . .
H80 H -0.1754 0.6941 -0.1255 0.034 Uiso 1 1 calc R . .
C81 C -0.1367(3) 0.7538(3) -0.1357(4) 0.0348(17) Uani 1 1 d . . .
H81 H -0.1040 0.7381 -0.1316 0.042 Uiso 1 1 calc R . .
C82 C -0.1412(3) 0.8026(3) -0.1449(4) 0.0317(17) Uani 1 1 d . . .
H82 H -0.1116 0.8205 -0.1465 0.038 Uiso 1 1 calc R . .
C83 C -0.1887(3) 0.8253(3) -0.1518(4) 0.0326(17) Uani 1 1 d . . .
H83 H -0.1919 0.8588 -0.1582 0.039 Uiso 1 1 calc R . .
C84 C -0.2320(3) 0.7994(2) -0.1494(3) 0.0262(15) Uani 1 1 d . . .
H84 H -0.2649 0.8151 -0.1546 0.031 Uiso 1 1 calc R . .
C85 C -0.4642(3) 0.4808(3) -0.2994(3) 0.0328(17) Uani 1 1 d . . .
C86 C -0.5052(3) 0.5107(4) -0.3022(5) 0.052(2) Uani 1 1 d . . .
H86 H -0.4980 0.5436 -0.2919 0.063 Uiso 1 1 calc R . .
C87 C -0.5582(4) 0.4926(5) -0.3204(5) 0.068(3) Uani 1 1 d . . .
H87 H -0.5866 0.5134 -0.3219 0.082 Uiso 1 1 calc R . .
C88 C -0.5694(4) 0.4468(5) -0.3356(4) 0.060(3) Uani 1 1 d . . .
H88 H -0.6057 0.4353 -0.3491 0.072 Uiso 1 1 calc R . .
C89 C -0.5298(5) 0.4174(4) -0.3317(6) 0.074(3) Uani 1 1 d . . .
H89 H -0.5375 0.3845 -0.3417 0.088 Uiso 1 1 calc R . .
C90 C -0.4765(4) 0.4340(4) -0.3132(5) 0.060(3) Uani 1 1 d . . .
H90 H -0.4484 0.4122 -0.3102 0.072 Uiso 1 1 calc R . .
C91 C -0.3893(4) 0.5109(5) -0.3573(5) 0.0748(14) Uani 1 1 d . . .
C92 C -0.3405(4) 0.5022(5) -0.3626(5) 0.0748(14) Uani 1 1 d . . .
H92 H -0.3105 0.4903 -0.3249 0.090 Uiso 1 1 calc R . .
C93 C -0.3345(4) 0.5103(5) -0.4213(5) 0.0748(14) Uani 1 1 d . . .
H93 H -0.3003 0.5048 -0.4236 0.090 Uiso 1 1 calc R . .
C94 C -0.3767(4) 0.5261(5) -0.4749(5) 0.0748(14) Uani 1 1 d . . .
H94 H -0.3734 0.5300 -0.5162 0.090 Uiso 1 1 calc R . .
C95 C -0.4249(4) 0.5365(5) -0.4697(5) 0.0748(14) Uani 1 1 d . . .
H95 H -0.4548 0.5484 -0.5075 0.090 Uiso 1 1 calc R . .
C96 C -0.4305(4) 0.5300(5) -0.4100(5) 0.0748(14) Uani 1 1 d . . .
H96 H -0.4634 0.5389 -0.4063 0.090 Uiso 1 1 calc R . .
C97 C -0.3237(3) 0.3244(3) -0.1747(5) 0.043(2) Uani 1 1 d . . .
C98 C -0.3688(4) 0.3202(3) -0.2316(5) 0.049(2) Uani 1 1 d . C .
H98 H -0.3771 0.3444 -0.2647 0.059 Uiso 1 1 calc R . .
C99 C -0.4031(4) 0.2819(4) -0.2427(6) 0.061(3) Uani 1 1 d . . .
H99 H -0.4328 0.2790 -0.2850 0.074 Uiso 1 1 calc R C .
C100 C -0.3967(5) 0.2490(4) -0.1978(7) 0.070(3) Uani 1 1 d . C .
H10 H -0.4221 0.2235 -0.2067 0.084 Uiso 1 1 calc R . .
C101 C -0.3517(5) 0.2520(4) -0.1361(7) 0.072(3) Uani 1 1 d . . .
H10A H -0.3466 0.2290 -0.1023 0.087 Uiso 1 1 calc R C .
C102 C -0.3149(4) 0.2890(3) -0.1253(5) 0.053(2) Uani 1 1 d . C .
H10B H -0.2836 0.2906 -0.0844 0.063 Uiso 1 1 calc R . .
C109 C -0.1592(3) 0.3381(3) 0.2047(4) 0.0298(16) Uani 1 1 d . C .
C110 C -0.1609(3) 0.3008(3) 0.1613(4) 0.0369(18) Uani 1 1 d . . .
H11 H -0.1903 0.2989 0.1186 0.044 Uiso 1 1 calc R . .
C111 C -0.1198(4) 0.2663(3) 0.1802(4) 0.042(2) Uani 1 1 d . . .
H11A H -0.1208 0.2416 0.1501 0.050 Uiso 1 1 calc R . .
C112 C -0.0787(3) 0.2682(3) 0.2415(4) 0.042(2) Uani 1 1 d . . .
H11B H -0.0504 0.2450 0.2541 0.050 Uiso 1 1 calc R . .
C113 C -0.0776(3) 0.3038(3) 0.2863(4) 0.0363(18) Uani 1 1 d . . .
H11C H -0.0498 0.3036 0.3302 0.044 Uiso 1 1 calc R . .
C114 C -0.1164(3) 0.3395(3) 0.2675(4) 0.0289(16) Uani 1 1 d . . .
H11D H -0.1139 0.3649 0.2973 0.035 Uiso 1 1 calc R . .
C121 C -0.1133(3) 0.5788(2) 0.2277(3) 0.0217(14) Uani 1 1 d . . .
H12A H -0.0826 0.5999 0.2545 0.026 Uiso 1 1 calc R . .
H12B H -0.1090 0.5711 0.1859 0.026 Uiso 1 1 calc R . .
C122 C -0.1668(3) 0.6062(2) 0.2100(3) 0.0209(14) Uani 1 1 d . . .
H12C H -0.1978 0.5859 0.1821 0.025 Uiso 1 1 calc R . .
H12D H -0.1716 0.6142 0.2514 0.025 Uiso 1 1 calc R . .
C123 C -0.1666(3) 0.6518(2) 0.1724(3) 0.0228(14) Uani 1 1 d . . .
H12E H -0.1630 0.6436 0.1303 0.027 Uiso 1 1 calc R . .
H12F H -0.1346 0.6713 0.1998 0.027 Uiso 1 1 calc R . .
C124 C -0.2187(3) 0.6812(2) 0.1563(3) 0.0234(14) Uani 1 1 d . . .
H12G H -0.2186 0.6939 0.1985 0.028 Uiso 1 1 calc R . .
H12H H -0.2505 0.6597 0.1367 0.028 Uiso 1 1 calc R . .
C125 C -0.2847(3) 0.6609(2) -0.1729(3) 0.0244(14) Uani 1 1 d . . .
H12I H -0.2805 0.6683 -0.2148 0.029 Uiso 1 1 calc R . .
H12J H -0.2538 0.6402 -0.1457 0.029 Uiso 1 1 calc R . .
C126 C -0.3376(3) 0.6329(2) -0.1903(3) 0.0256(15) Uani 1 1 d . . .
H12K H -0.3422 0.6253 -0.1486 0.031 Uiso 1 1 calc R . .
H12L H -0.3688 0.6531 -0.2182 0.031 Uiso 1 1 calc R . .
C127 C -0.3384(3) 0.5867(2) -0.2275(3) 0.0241(14) Uani 1 1 d . . .
H12M H -0.3066 0.5669 -0.2006 0.029 Uiso 1 1 calc R . .
H12N H -0.3359 0.5942 -0.2705 0.029 Uiso 1 1 calc R . .
C128 C -0.3912(3) 0.5589(3) -0.2409(4) 0.0273(15) Uani 1 1 d . . .
H12O H -0.4225 0.5780 -0.2709 0.033 Uiso 1 1 calc R . .
H12P H -0.3953 0.5549 -0.1981 0.033 Uiso 1 1 calc R . .
C129 C -0.2365(3) 0.3810(3) -0.0750(4) 0.0347(18) Uani 1 1 d . . .
H12Q H -0.2124 0.3527 -0.0626 0.042 Uiso 1 1 calc R A 3
H12R H -0.2132 0.4095 -0.0690 0.042 Uiso 1 1 calc R A 3
C130 C -0.2655(3) 0.3847(3) -0.0264(4) 0.0368(18) Uani 1 1 d . C .
H13A H -0.2875 0.4143 -0.0356 0.044 Uiso 1 1 calc R . .
H13B H -0.2904 0.3572 -0.0333 0.044 Uiso 1 1 calc R . .
C131 C -0.2235(3) 0.3851(2) 0.0455(4) 0.0297(16) Uani 1 1 d . . .
H13C H -0.2018 0.4148 0.0539 0.036 Uiso 1 1 calc R C .
H13D H -0.1982 0.3578 0.0527 0.036 Uiso 1 1 calc R . .
C132 C -0.2513(3) 0.3818(3) 0.0942(4) 0.0303(17) Uani 1 1 d . C .
H13E H -0.2706 0.3508 0.0870 0.036 Uiso 1 1 calc R . .
H13F H -0.2794 0.4072 0.0826 0.036 Uiso 1 1 calc R . .
C133 C -0.2405(5) 0.9076(5) 0.0353(5) 0.074(3) Uani 1 1 d . . .
H13M H -0.2242 0.9392 0.0376 0.111 Uiso 1 1 calc R . .
H13N H -0.2127 0.8830 0.0423 0.111 Uiso 1 1 calc R . .
H13O H -0.2547 0.9049 0.0701 0.111 Uiso 1 1 calc R . .
C134 C -0.2854(4) 0.9010(4) -0.0308(4) 0.049(2) Uani 1 1 d . . .
C135 C -0.3150(5) 0.8555(4) -0.0439(5) 0.069(3) Uani 1 1 d . . .
H13P H -0.3437 0.8558 -0.0893 0.104 Uiso 1 1 calc R . .
H13Q H -0.3316 0.8511 -0.0117 0.104 Uiso 1 1 calc R . .
H13R H -0.2897 0.8293 -0.0397 0.104 Uiso 1 1 calc R . .
C139 C -0.1456(5) 0.4222(4) 0.4836(6) 0.0724(18) Uani 1 1 d . . .
H13S H -0.1731 0.3991 0.4568 0.109 Uiso 1 1 calc R . .
H13T H -0.1622 0.4539 0.4785 0.109 Uiso 1 1 calc R . .
H13U H -0.1312 0.4127 0.5307 0.109 Uiso 1 1 calc R . .
C140 C -0.0992(5) 0.4236(4) 0.4599(7) 0.0724(18) Uani 1 1 d . . .
C141 C -0.0542(5) 0.4563(4) 0.4953(6) 0.0724(18) Uani 1 1 d . . .
H14C H -0.0271 0.4546 0.4756 0.109 Uiso 1 1 calc R . .
H14D H -0.0370 0.4473 0.5425 0.109 Uiso 1 1 calc R . .
H14E H -0.0682 0.4890 0.4914 0.109 Uiso 1 1 calc R . .
O1 O -0.42210(17) 0.53752(16) 0.0894(2) 0.0222(10) Uani 1 1 d . . .
H1 H -0.4199 0.5400 0.0518 0.033 Uiso 1 1 d R . .
O2 O -0.45359(19) 0.58440(19) -0.0285(2) 0.0300(11) Uani 1 1 d . . .
H2 H -0.4828 0.5726 -0.0572 0.045 Uiso 1 1 d R . .
O3 O -0.48477(18) 0.50124(18) -0.0961(3) 0.0299(11) Uani 1 1 d . . .
H3 H -0.5175 0.4913 -0.1137 0.045 Uiso 1 1 d R . .
O4 O -0.01356(19) 0.50589(17) 0.1074(2) 0.0286(11) Uani 1 1 d . . .
H4 H 0.0195 0.4977 0.1288 0.043 Uiso 1 1 d R . .
O5 O -0.04793(19) 0.57697(18) 0.0176(2) 0.0281(11) Uani 1 1 d . . .
H5 H -0.0216 0.5639 0.0494 0.042 Uiso 1 1 d R . .
O6 O -0.07959(17) 0.52603(17) -0.0960(2) 0.0248(10) Uani 1 1 d . . .
H6 H -0.0818 0.5293 -0.0585 0.037 Uiso 1 1 d R . .
O7 O -0.2972(3) 0.9343(3) -0.0720(3) 0.0610(18) Uani 1 1 d . . .
O9 O -0.1003(4) 0.3988(3) 0.4162(4) 0.093(3) Uani 1 1 d . . .
F1 F 0.0067(2) 0.3058(3) 0.5756(3) 0.082(2) Uani 1 1 d . . .
F2 F 0.0363(2) 0.3338(3) 0.6805(3) 0.089(2) Uani 1 1 d . . .
F3 F -0.0483(2) 0.3308(2) 0.6768(3) 0.0678(16) Uani 1 1 d . . .
F4 F -0.0101(3) 0.2666(2) 0.6536(4) 0.095(2) Uani 1 1 d . . .
F5 F -0.0785(3) 0.3041(4) 0.5746(4) 0.112(3) Uani 1 1 d . . .
F6 F -0.0312(4) 0.3698(3) 0.5995(5) 0.127(3) Uani 1 1 d . . .
P1 P -0.10822(7) 0.52335(6) 0.27423(8) 0.0203(3) Uani 1 1 d . . .
P2 P -0.22757(7) 0.73115(6) 0.09896(8) 0.0213(4) Uani 1 1 d . . .
P3 P -0.28043(7) 0.71648(6) -0.12745(8) 0.0213(3) Uani 1 1 d . . .
P4 P -0.39440(7) 0.50043(7) -0.27799(9) 0.0255(4) Uani 1 1 d . C .
P7 P -0.02094(9) 0.31762(9) 0.62710(12) 0.0432(5) Uani 1 1 d . . .
Ag1 Ag -0.326835(19) 0.536085(18) 0.00149(2) 0.02089(11) Uani 1 1 d . . .
Ag2 Ag -0.173476(19) 0.534386(18) -0.00553(2) 0.02083(10) Uani 1 1 d . . .
Au1 Au -0.162193(10) 0.458841(9) 0.219930(13) 0.02268(6) Uani 1 1 d . C .
Au2 Au -0.255102(11) 0.714294(9) -0.013208(12) 0.02179(6) Uani 1 1 d . . .
Au3 Au -0.333229(11) 0.443112(10) -0.213926(14) 0.02769(7) Uani 1 1 d . . .
Au4 Au -0.217738(9) 0.508435(9) 0.098284(12) 0.01675(6) Uani 1 1 d . . .
Au5 Au -0.248525(10) 0.614932(9) -0.004007(13) 0.02125(6) Uani 1 1 d . . .
Au6 Au -0.283248(9) 0.502963(9) -0.099900(12) 0.02031(6) Uani 1 1 d . C .
O8 O -0.1730(15) 0.2725(10) -0.0196(19) 0.116(11) Uani 0.644(17) 1 d PD B 1
C136 C -0.0994(8) 0.2633(7) -0.0506(9) 0.071(5) Uani 0.644(17) 1 d PU B 1
H13G H -0.0859 0.2925 -0.0245 0.106 Uiso 0.644(17) 1 calc PR B 1
H13H H -0.1044 0.2689 -0.0969 0.106 Uiso 0.644(17) 1 calc PR B 1
H13I H -0.0730 0.2375 -0.0315 0.106 Uiso 0.644(17) 1 calc PR B 1
C137 C -0.1509(8) 0.2501(6) -0.0488(10) 0.065(5) Uani 0.644(17) 1 d PDU B 1
C138 C -0.1778(9) 0.2048(7) -0.0882(11) 0.089(7) Uani 0.644(17) 1 d PU B 1
H13J H -0.2128 0.1994 -0.0849 0.133 Uiso 0.644(17) 1 calc PR B 1
H13K H -0.1538 0.1774 -0.0696 0.133 Uiso 0.644(17) 1 calc PR B 1
H13L H -0.1839 0.2089 -0.1352 0.133 Uiso 0.644(17) 1 calc PR B 1
C237 C -0.1705(18) 0.2408(10) -0.035(2) 0.089(9) Uani 0.356(17) 1 d PDU B 2
O28 O -0.1737(16) 0.2817(10) -0.024(2) 0.048(9) Uani 0.356(17) 1 d PD B 2
C236 C -0.1352(15) 0.2244(13) -0.0691(19) 0.089(9) Uani 0.356(17) 1 d PDU B 2
H23C H -0.1188 0.2521 -0.0813 0.134 Uiso 0.356(17) 1 calc PR B 2
H23D H -0.1573 0.2065 -0.1095 0.134 Uiso 0.356(17) 1 calc PR B 2
H23E H -0.1063 0.2037 -0.0389 0.134 Uiso 0.356(17) 1 calc PR B 2
C238 C -0.2004(14) 0.2034(11) -0.0167(18) 0.089(9) Uani 0.356(17) 1 d PDU B 2
H23F H -0.2166 0.2169 0.0125 0.134 Uiso 0.356(17) 1 calc PR B 2
H23G H -0.1753 0.1777 0.0068 0.134 Uiso 0.356(17) 1 calc PR B 2
H23H H -0.2294 0.1907 -0.0572 0.134 Uiso 0.356(17) 1 calc PR B 2
P5 P -0.2767(12) 0.3769(12) -0.1526(9) 0.0285(15) Uani 0.358(13) 1 d P C 3
C103 C -0.2298(14) 0.3630(11) -0.1969(18) 0.055(4) Uani 0.358(13) 1 d PU C 3
C104 C -0.1843(11) 0.3841(10) -0.1838(14) 0.055(4) Uani 0.358(13) 1 d PU C 3
H10C H -0.1761 0.4102 -0.1537 0.065 Uiso 0.358(13) 1 calc PR C 3
C105 C -0.1436(11) 0.3723(10) -0.2103(14) 0.055(4) Uani 0.358(13) 1 d PU C 3
H10D H -0.1165 0.3945 -0.2093 0.065 Uiso 0.358(13) 1 calc PR C 3
C106 C -0.1461(12) 0.3345(10) -0.2325(15) 0.055(4) Uani 0.358(13) 1 d PU C 3
H10E H -0.1164 0.3245 -0.2428 0.065 Uiso 0.358(13) 1 calc PR C 3
C107 C -0.1926(11) 0.2995(10) -0.2468(15) 0.055(4) Uani 0.358(13) 1 d PU C 3
H10F H -0.1949 0.2708 -0.2709 0.065 Uiso 0.358(13) 1 calc PR C 3
C108 C -0.2309(12) 0.3116(10) -0.2229(15) 0.055(4) Uani 0.358(13) 1 d PU C 3
H10G H -0.2573 0.2891 -0.2223 0.065 Uiso 0.358(13) 1 calc PR C 3
P52 P -0.2821(6) 0.3774(6) -0.1689(4) 0.0285(15) Uani 0.642(13) 1 d P C 4
C203 C -0.2352(6) 0.3617(5) -0.2019(8) 0.075(3) Uani 0.642(13) 1 d PGU C 4
C205 C -0.2240(6) 0.3953(4) -0.2414(7) 0.075(3) Uani 0.642(13) 1 d PGU C 4
H20 H -0.2413 0.4256 -0.2487 0.090 Uiso 0.642(13) 1 calc PR C 4
C204 C -0.1876(5) 0.3845(4) -0.2702(6) 0.075(3) Uani 0.642(13) 1 d PGU C 4
H20C H -0.1799 0.4075 -0.2972 0.090 Uiso 0.642(13) 1 calc PR C 4
C206 C -0.1624(5) 0.3401(4) -0.2594(7) 0.075(3) Uani 0.642(13) 1 d PGU C 4
H20D H -0.1375 0.3327 -0.2791 0.090 Uiso 0.642(13) 1 calc PR C 4
C207 C -0.1736(5) 0.3065(4) -0.2199(7) 0.075(3) Uani 0.642(13) 1 d PGU C 4
H20E H -0.1563 0.2762 -0.2126 0.090 Uiso 0.642(13) 1 calc PR C 4
C208 C -0.2100(6) 0.3173(4) -0.1912(7) 0.075(3) Uani 0.642(13) 1 d PGU C 4
H20F H -0.2177 0.2944 -0.1642 0.090 Uiso 0.642(13) 1 calc PR C 4
P8 P -0.5295(2) 0.6539(2) -0.3778(3) 0.138(2) Uani 1 1 d D . .
F7 F -0.5911(5) 0.6687(5) -0.4293(7) 0.261(3) Uani 1 1 d D . .
F8 F -0.5215(7) 0.7059(5) -0.3515(7) 0.261(3) Uani 1 1 d D . .
F9 F -0.5535(6) 0.6349(5) -0.3304(7) 0.261(3) Uani 1 1 d D . .
F10 F -0.5448(7) 0.6021(4) -0.4181(7) 0.261(3) Uani 1 1 d D . .
F11 F -0.4743(5) 0.6298(6) -0.3487(8) 0.261(3) Uani 1 1 d D . .
F12 F -0.5125(6) 0.6733(5) -0.4383(7) 0.261(3) Uani 1 1 d D . .
P6 P -0.20737(8) 0.38709(7) 0.18294(10) 0.0293(4) Uani 1 1 d . . .
C115 C -0.2534(3) 0.3734(2) 0.2216(4) 0.0664(13) Uani 1 1 d G C .
C116 C -0.2632(3) 0.32642(18) 0.2341(4) 0.0664(13) Uani 1 1 d G . .
H11E H -0.2450 0.3011 0.2226 0.080 Uiso 1 1 calc R C .
C117 C -0.2995(3) 0.31657(16) 0.2635(4) 0.0664(13) Uani 1 1 d G C .
H11F H -0.3061 0.2845 0.2720 0.080 Uiso 1 1 calc R . .
C118 C -0.3260(3) 0.3537(2) 0.2803(4) 0.0664(13) Uani 1 1 d G . .
H11G H -0.3508 0.3469 0.3004 0.080 Uiso 1 1 calc R C .
C119 C -0.3163(3) 0.40060(18) 0.2678(4) 0.0664(13) Uani 1 1 d G C .
H11H H -0.3344 0.4260 0.2793 0.080 Uiso 1 1 calc R . .
C120 C -0.2800(3) 0.41045(16) 0.2385(4) 0.0664(13) Uani 1 1 d G . .
H12 H -0.2733 0.4425 0.2299 0.080 Uiso 1 1 calc R C .
O10 O -0.2908(7) 0.2603(7) 0.0561(9) 0.099(6) Uani 0.50 1 d PDU . .
C143 C -0.3185(9) 0.2428(8) 0.0779(11) 0.112(6) Uani 0.50 1 d PDU . .
C142 C -0.3768(9) 0.2509(11) 0.0534(16) 0.112(6) Uani 0.50 1 d PDU . .
H14F H -0.3864 0.2796 0.0256 0.169 Uiso 0.50 1 calc PR . .
H14G H -0.3871 0.2551 0.0913 0.169 Uiso 0.50 1 calc PR . .
H14H H -0.3962 0.2234 0.0268 0.169 Uiso 0.50 1 calc PR . .
C144 C -0.2993(13) 0.2101(10) 0.1346(13) 0.112(6) Uani 0.50 1 d PDU . .
H14I H -0.2593 0.2093 0.1539 0.169 Uiso 0.50 1 calc PR . .
H14J H -0.3136 0.1781 0.1196 0.169 Uiso 0.50 1 calc PR . .
H14K H -0.3121 0.2211 0.1684 0.169 Uiso 0.50 1 calc PR . .
O11 O -0.0033(4) 0.3438(4) 0.4441(5) 0.109(3) Uani 1 1 d . . .
H11I H -0.0052 0.3398 0.4817 0.163 Uiso 1 1 d R . .
H11J H -0.0223 0.3682 0.4254 0.163 Uiso 1 1 d R . .
O12 O -0.2299(10) 0.4533(8) 0.5574(11) 0.139(10) Uani 0.50 1 d PD . .
C146 C -0.2629(16) 0.4276(10) 0.5167(16) 0.23(2) Uani 0.50 1 d PD . .
C147 C -0.2984(16) 0.4422(14) 0.4469(14) 0.23(2) Uani 0.50 1 d PD . .
H14L H -0.2958 0.4768 0.4423 0.348 Uiso 0.50 1 calc PR . .
H14M H -0.3363 0.4335 0.4370 0.348 Uiso 0.50 1 calc PR . .
H14N H -0.2863 0.4260 0.4156 0.348 Uiso 0.50 1 calc PR . .
C145 C -0.262(2) 0.3740(9) 0.523(2) 0.23(2) Uani 0.50 1 d PD . .
H14O H -0.2387 0.3647 0.5686 0.348 Uiso 0.50 1 calc PR . .
H14P H -0.2481 0.3600 0.4918 0.348 Uiso 0.50 1 calc PR . .
H14Q H -0.2993 0.3624 0.5119 0.348 Uiso 0.50 1 calc PR . .

loop_
_atom_site_aniso_label
_atom_site_aniso_U_11
_atom_site_aniso_U_22
_atom_site_aniso_U_33
_atom_site_aniso_U_23
_atom_site_aniso_U_13
_atom_site_aniso_U_12
C1 0.016(3) 0.019(3) 0.021(3) 0.001(3) 0.009(3) -0.001(3)
C2 0.017(3) 0.021(3) 0.019(3) -0.002(3) 0.011(3) -0.002(3)
C3 0.023(4) 0.019(3) 0.034(4) 0.008(3) 0.016(3) 0.004(3)
C4 0.031(4) 0.023(4) 0.033(4) 0.008(3) 0.020(3) 0.005(3)
C5 0.025(4) 0.029(4) 0.024(4) -0.007(3) 0.013(3) -0.008(3)
C6 0.019(3) 0.028(4) 0.022(3) -0.003(3) 0.009(3) -0.006(3)
C7 0.014(3) 0.024(3) 0.025(3) -0.002(3) 0.011(3) -0.003(3)
C8 0.017(3) 0.027(4) 0.019(3) -0.001(3) 0.008(3) 0.001(3)
C9 0.026(4) 0.017(3) 0.031(4) -0.008(3) 0.015(3) -0.001(3)
C10 0.022(4) 0.019(3) 0.029(4) -0.005(3) 0.010(3) -0.003(3)
C11 0.019(3) 0.023(3) 0.020(3) -0.006(3) 0.008(3) -0.009(3)
C12 0.017(3) 0.019(3) 0.022(3) -0.001(3) 0.009(3) -0.001(3)
C13 0.011(3) 0.026(4) 0.023(3) 0.000(3) 0.010(3) -0.003(2)
C14 0.020(3) 0.021(3) 0.031(4) 0.001(3) 0.016(3) -0.001(3)
C15 0.023(3) 0.029(4) 0.027(4) -0.002(3) 0.014(3) -0.004(3)
C16 0.027(4) 0.030(4) 0.026(4) -0.007(3) 0.011(3) -0.006(3)
C17 0.022(3) 0.022(3) 0.035(4) -0.006(3) 0.014(3) -0.005(3)
C18 0.017(3) 0.021(3) 0.029(4) 0.003(3) 0.014(3) 0.004(3)
C19 0.020(3) 0.034(4) 0.031(4) 0.009(3) 0.013(3) 0.006(3)
C20 0.029(4) 0.041(5) 0.047(5) 0.006(4) 0.018(4) 0.012(3)
C21 0.036(5) 0.059(6) 0.070(7) 0.001(5) 0.023(5) 0.014(4)
C22 0.038(5) 0.076(7) 0.061(6) 0.021(5) 0.012(5) 0.028(5)
C23 0.039(5) 0.078(7) 0.041(5) 0.012(5) 0.010(4) 0.009(5)
C24 0.034(4) 0.051(5) 0.031(4) 0.012(4) 0.013(3) 0.010(4)
C25 0.016(3) 0.024(4) 0.034(4) -0.001(3) 0.014(3) -0.003(3)
C26 0.018(3) 0.048(5) 0.035(4) -0.013(3) 0.013(3) -0.011(3)
C27 0.033(4) 0.043(5) 0.062(6) -0.026(4) 0.033(4) -0.015(4)
C28 0.038(5) 0.028(4) 0.081(7) -0.004(4) 0.037(5) 0.003(4)
C29 0.021(4) 0.043(5) 0.047(5) 0.012(4) 0.015(3) 0.007(3)
C30 0.016(3) 0.039(4) 0.030(4) -0.001(3) 0.012(3) -0.005(3)
C31 0.011(3) 0.028(4) 0.029(4) 0.000(3) 0.009(3) -0.001(3)
C32 0.014(3) 0.035(4) 0.030(4) 0.004(3) 0.009(3) 0.007(3)
C33 0.022(4) 0.039(4) 0.045(5) 0.013(4) 0.019(3) 0.007(3)
C34 0.033(4) 0.029(4) 0.064(6) -0.001(4) 0.023(4) -0.004(3)
C35 0.022(4) 0.041(5) 0.038(4) -0.012(3) 0.014(3) -0.005(3)
C36 0.017(3) 0.037(4) 0.027(4) -0.003(3) 0.013(3) 0.003(3)
C37 0.020(3) 0.026(4) 0.028(4) -0.002(3) 0.012(3) -0.005(3)
C38 0.028(4) 0.037(4) 0.027(4) -0.004(3) 0.010(3) -0.009(3)
C39 0.039(5) 0.055(6) 0.039(5) -0.021(4) 0.020(4) -0.013(4)
C40 0.036(4) 0.042(5) 0.044(5) -0.016(4) 0.014(4) -0.011(4)
C41 0.034(4) 0.029(4) 0.046(5) -0.002(4) 0.011(4) -0.012(3)
C42 0.028(4) 0.039(4) 0.029(4) -0.002(3) 0.012(3) -0.013(3)
C43 0.014(3) 0.027(4) 0.024(3) 0.000(3) 0.011(3) -0.003(3)
C44 0.027(4) 0.030(4) 0.031(4) -0.008(3) 0.018(3) 0.000(3)
C45 0.033(4) 0.048(5) 0.026(4) -0.010(3) 0.014(3) 0.000(4)
C46 0.044(5) 0.049(5) 0.029(4) 0.008(4) 0.016(4) 0.007(4)
C47 0.031(4) 0.034(4) 0.033(4) 0.007(3) 0.015(3) 0.007(3)
C48 0.025(4) 0.023(4) 0.032(4) -0.001(3) 0.016(3) -0.002(3)
C49 0.024(3) 0.021(3) 0.021(3) 0.007(3) 0.007(3) 0.010(3)
C50 0.023(4) 0.034(4) 0.032(4) 0.006(3) 0.009(3) 0.007(3)
C51 0.031(4) 0.050(5) 0.037(4) 0.013(4) 0.021(4) 0.011(4)
C52 0.054(6) 0.059(6) 0.038(5) 0.010(4) 0.029(4) 0.022(5)
C53 0.047(5) 0.044(5) 0.028(4) -0.003(4) 0.014(4) 0.009(4)
C54 0.031(4) 0.028(4) 0.026(4) 0.001(3) 0.007(3) 0.007(3)
C55 0.023(4) 0.033(4) 0.022(3) -0.003(3) 0.006(3) 0.006(3)
C56 0.032(4) 0.032(4) 0.034(4) 0.001(3) 0.006(3) 0.010(3)
C57 0.037(5) 0.047(5) 0.038(5) -0.003(4) 0.007(4) 0.023(4)
C58 0.029(4) 0.068(6) 0.041(5) -0.005(4) 0.011(4) 0.023(4)
C59 0.022(4) 0.071(6) 0.048(5) -0.007(5) 0.019(4) 0.004(4)
C60 0.024(4) 0.048(5) 0.032(4) -0.001(4) 0.013(3) 0.003(3)
C61 0.031(4) 0.024(4) 0.019(3) 0.007(3) 0.010(3) 0.005(3)
C62 0.040(5) 0.027(4) 0.051(5) -0.002(4) 0.020(4) 0.000(3)
C63 0.037(5) 0.048(6) 0.083(7) -0.005(5) 0.032(5) 0.005(4)
C64 0.060(6) 0.046(6) 0.075(7) -0.003(5) 0.043(6) 0.013(5)
C65 0.068(6) 0.034(5) 0.042(5) -0.006(4) 0.032(5) 0.008(4)
C66 0.039(4) 0.030(4) 0.025(4) -0.002(3) 0.015(3) 0.003(3)
C67 0.025(4) 0.017(3) 0.032(4) 0.003(3) 0.010(3) 0.000(3)
C68 0.050(5) 0.026(4) 0.030(4) 0.005(3) 0.011(4) -0.008(4)
C69 0.040(5) 0.043(5) 0.034(4) -0.001(4) -0.001(4) -0.010(4)
C70 0.032(4) 0.045(5) 0.055(6) -0.009(4) 0.004(4) -0.010(4)
C71 0.041(5) 0.050(5) 0.058(6) 0.009(4) 0.024(4) -0.011(4)
C72 0.031(4) 0.037(4) 0.032(4) 0.001(3) 0.014(3) -0.007(3)
C73 0.031(4) 0.018(3) 0.033(4) -0.002(3) 0.008(3) -0.002(3)
C74 0.035(4) 0.025(4) 0.041(5) 0.006(3) 0.003(4) -0.001(3)
C75 0.041(5) 0.046(6) 0.061(6) 0.014(5) -0.003(5) 0.003(4)
C76 0.034(5) 0.062(7) 0.095(9) 0.019(6) 0.013(6) 0.023(5)
C77 0.035(5) 0.069(7) 0.093(9) -0.001(6) 0.026(6) 0.020(5)
C78 0.038(5) 0.041(5) 0.057(6) -0.006(4) 0.021(4) 0.007(4)
C79 0.030(4) 0.021(3) 0.016(3) -0.001(3) 0.010(3) -0.004(3)
C80 0.026(4) 0.026(4) 0.033(4) -0.001(3) 0.010(3) 0.004(3)
C81 0.030(4) 0.038(4) 0.036(4) -0.002(3) 0.012(3) 0.000(3)
C82 0.032(4) 0.035(4) 0.028(4) 0.006(3) 0.013(3) -0.005(3)
C83 0.035(4) 0.029(4) 0.034(4) 0.007(3) 0.014(3) -0.001(3)
C84 0.028(4) 0.024(4) 0.027(4) 0.001(3) 0.012(3) 0.000(3)
C85 0.029(4) 0.047(5) 0.020(4) -0.006(3) 0.008(3) -0.014(4)
C86 0.028(4) 0.066(6) 0.064(6) -0.002(5) 0.020(4) -0.005(4)
C87 0.034(5) 0.110(10) 0.064(7) 0.005(7) 0.024(5) -0.006(6)
C88 0.033(5) 0.115(10) 0.029(5) -0.006(5) 0.010(4) -0.036(6)
C89 0.060(7) 0.076(8) 0.090(9) -0.031(7) 0.036(6) -0.047(6)
C90 0.037(5) 0.069(7) 0.075(7) -0.021(6) 0.023(5) -0.025(5)
C91 0.053(3) 0.135(5) 0.043(2) 0.007(3) 0.0261(19) -0.005(3)
C92 0.053(3) 0.135(5) 0.043(2) 0.007(3) 0.0261(19) -0.005(3)
C93 0.053(3) 0.135(5) 0.043(2) 0.007(3) 0.0261(19) -0.005(3)
C94 0.053(3) 0.135(5) 0.043(2) 0.007(3) 0.0261(19) -0.005(3)
C95 0.053(3) 0.135(5) 0.043(2) 0.007(3) 0.0261(19) -0.005(3)
C96 0.053(3) 0.135(5) 0.043(2) 0.007(3) 0.0261(19) -0.005(3)
C97 0.037(5) 0.033(5) 0.057(5) -0.014(4) 0.016(4) 0.001(4)
C98 0.044(5) 0.036(5) 0.061(6) -0.015(4) 0.014(4) 0.001(4)
C99 0.062(7) 0.042(6) 0.079(8) -0.023(5) 0.028(6) -0.011(5)
C100 0.058(7) 0.060(7) 0.102(10) -0.039(7) 0.042(7) -0.022(6)
C101 0.101(10) 0.042(6) 0.106(10) -0.015(6) 0.076(9) -0.008(6)
C102 0.056(6) 0.047(6) 0.059(6) -0.009(5) 0.028(5) 0.003(5)
C109 0.029(4) 0.022(4) 0.034(4) 0.010(3) 0.009(3) 0.001(3)
C110 0.035(4) 0.030(4) 0.038(4) -0.001(3) 0.007(4) 0.000(3)
C111 0.048(5) 0.034(5) 0.043(5) 0.003(4) 0.019(4) 0.011(4)
C112 0.041(5) 0.039(5) 0.045(5) 0.009(4) 0.017(4) 0.014(4)
C113 0.039(4) 0.030(4) 0.036(4) 0.008(3) 0.010(4) 0.008(3)
C114 0.037(4) 0.022(4) 0.030(4) 0.005(3) 0.016(3) 0.006(3)
C121 0.020(3) 0.020(3) 0.026(3) 0.001(3) 0.010(3) -0.001(3)
C122 0.018(3) 0.020(3) 0.026(3) -0.001(3) 0.011(3) -0.001(3)
C123 0.022(3) 0.024(4) 0.021(3) 0.006(3) 0.007(3) -0.006(3)
C124 0.025(3) 0.023(3) 0.024(3) 0.006(3) 0.012(3) 0.000(3)
C125 0.032(4) 0.021(3) 0.023(3) 0.000(3) 0.014(3) 0.003(3)
C126 0.025(4) 0.024(4) 0.027(4) -0.002(3) 0.011(3) 0.003(3)
C127 0.032(4) 0.022(4) 0.021(3) -0.002(3) 0.014(3) -0.004(3)
C128 0.027(4) 0.029(4) 0.029(4) -0.006(3) 0.015(3) -0.004(3)
C129 0.020(4) 0.034(4) 0.039(4) -0.005(3) 0.002(3) 0.002(3)
C130 0.020(4) 0.037(4) 0.046(5) 0.002(4) 0.005(3) 0.005(3)
C131 0.020(3) 0.019(3) 0.043(4) -0.001(3) 0.006(3) -0.001(3)
C132 0.017(3) 0.024(4) 0.037(4) 0.004(3) -0.002(3) -0.006(3)
C133 0.075(8) 0.106(10) 0.040(6) 0.019(6) 0.022(5) 0.001(7)
C134 0.045(5) 0.071(7) 0.036(5) 0.013(5) 0.020(4) 0.021(5)
C135 0.090(8) 0.059(7) 0.046(6) -0.006(5) 0.014(6) 0.005(6)
C139 0.070(4) 0.060(4) 0.091(5) 0.011(4) 0.037(4) 0.009(3)
C140 0.070(4) 0.060(4) 0.091(5) 0.011(4) 0.037(4) 0.009(3)
C141 0.070(4) 0.060(4) 0.091(5) 0.011(4) 0.037(4) 0.009(3)
O1 0.013(2) 0.031(3) 0.024(2) -0.003(2) 0.0087(18) -0.0023(19)
O2 0.017(2) 0.045(3) 0.027(3) 0.002(2) 0.009(2) -0.006(2)
O3 0.014(2) 0.034(3) 0.044(3) 0.003(2) 0.014(2) -0.002(2)
O4 0.016(2) 0.032(3) 0.039(3) -0.002(2) 0.013(2) -0.001(2)
O5 0.022(2) 0.035(3) 0.029(3) -0.003(2) 0.012(2) 0.003(2)
O6 0.017(2) 0.034(3) 0.027(2) 0.001(2) 0.011(2) 0.002(2)
O7 0.054(4) 0.074(5) 0.052(4) 0.008(4) 0.018(3) 0.012(4)
O9 0.125(8) 0.076(6) 0.083(6) -0.024(5) 0.046(6) -0.010(5)
F1 0.055(4) 0.139(6) 0.054(4) -0.014(4) 0.023(3) -0.015(4)
F2 0.053(4) 0.137(6) 0.085(5) -0.058(4) 0.034(3) -0.042(4)
F3 0.050(3) 0.081(4) 0.082(4) 0.000(3) 0.036(3) 0.001(3)
F4 0.109(6) 0.047(4) 0.144(7) 0.023(4) 0.066(5) 0.008(4)
F5 0.047(4) 0.198(9) 0.082(5) -0.026(5) 0.016(4) -0.029(5)
F6 0.122(7) 0.089(6) 0.196(10) 0.070(6) 0.091(7) 0.022(5)
P1 0.0180(8) 0.0197(8) 0.0224(8) 0.0019(7) 0.0073(7) 0.0027(7)
P2 0.0257(9) 0.0176(8) 0.0212(8) 0.0016(7) 0.0100(7) -0.0010(7)
P3 0.0238(9) 0.0180(8) 0.0213(8) -0.0004(7) 0.0082(7) 0.0009(7)
P4 0.0235(9) 0.0291(10) 0.0256(9) -0.0060(7) 0.0116(7) -0.0081(7)
P7 0.0328(11) 0.0426(13) 0.0518(14) -0.0030(10) 0.0145(10) -0.0089(10)
Ag1 0.0176(2) 0.0221(3) 0.0219(2) 0.00024(19) 0.00692(19) 0.00171(19)
Ag2 0.0188(2) 0.0217(3) 0.0219(2) -0.00130(19) 0.00802(19) -0.00272(19)
Au1 0.02005(13) 0.01829(13) 0.02661(14) 0.00466(10) 0.00614(10) 0.00165(10)
Au2 0.02870(14) 0.01661(12) 0.02163(13) -0.00022(10) 0.01174(11) -0.00006(10)
Au3 0.02455(14) 0.02750(14) 0.03034(15) -0.00912(11) 0.01031(11) -0.00464(11)
Au4 0.01135(11) 0.02025(13) 0.02082(12) 0.00136(9) 0.00874(9) 0.00313(9)
Au5 0.01855(12) 0.01643(12) 0.03192(14) 0.00067(10) 0.01341(11) -0.00066(10)
Au6 0.01317(12) 0.02675(14) 0.02386(13) -0.00546(10) 0.01040(10) -0.00630(10)
O8 0.11(2) 0.11(2) 0.11(2) 0.02(2) 0.022(17) 0.036(18)
C136 0.079(9) 0.066(9) 0.064(8) -0.005(7) 0.024(7) 0.003(7)
C137 0.069(9) 0.043(8) 0.068(8) 0.001(7) 0.011(7) 0.019(7)
C138 0.087(10) 0.068(9) 0.094(10) -0.006(7) 0.019(7) -0.009(7)
C237 0.089(10) 0.089(10) 0.090(10) -0.001(5) 0.035(6) 0.008(5)
O28 0.031(14) 0.023(11) 0.08(2) 0.009(12) 0.013(14) 0.024(10)
C236 0.089(10) 0.089(10) 0.090(10) -0.001(5) 0.035(6) 0.008(5)
C238 0.089(10) 0.089(10) 0.090(10) -0.001(5) 0.035(6) 0.008(5)
P5 0.022(3) 0.0370(12) 0.016(5) -0.012(4) -0.003(4) 0.0040(19)
C103 0.052(5) 0.052(5) 0.063(5) -0.014(3) 0.027(4) -0.006(3)
C104 0.052(5) 0.052(5) 0.063(5) -0.014(3) 0.027(4) -0.006(3)
C105 0.052(5) 0.052(5) 0.063(5) -0.014(3) 0.027(4) -0.006(3)
C106 0.052(5) 0.052(5) 0.063(5) -0.014(3) 0.027(4) -0.006(3)
C107 0.052(5) 0.052(5) 0.063(5) -0.014(3) 0.027(4) -0.006(3)
C108 0.052(5) 0.052(5) 0.063(5) -0.014(3) 0.027(4) -0.006(3)
P52 0.022(3) 0.0370(12) 0.016(5) -0.012(4) -0.003(4) 0.0040(19)
C203 0.076(4) 0.078(4) 0.089(4) -0.010(3) 0.052(3) 0.012(3)
C205 0.076(4) 0.078(4) 0.089(4) -0.010(3) 0.052(3) 0.012(3)
C204 0.076(4) 0.078(4) 0.089(4) -0.010(3) 0.052(3) 0.012(3)
C206 0.076(4) 0.078(4) 0.089(4) -0.010(3) 0.052(3) 0.012(3)
C207 0.076(4) 0.078(4) 0.089(4) -0.010(3) 0.052(3) 0.012(3)
C208 0.076(4) 0.078(4) 0.089(4) -0.010(3) 0.052(3) 0.012(3)
P8 0.139(5) 0.164(5) 0.142(4) 0.027(4) 0.087(4) 0.079(4)
F7 0.270(9) 0.233(8) 0.266(8) 0.002(6) 0.092(7) 0.049(7)
F8 0.270(9) 0.233(8) 0.266(8) 0.002(6) 0.092(7) 0.049(7)
F9 0.270(9) 0.233(8) 0.266(8) 0.002(6) 0.092(7) 0.049(7)
F10 0.270(9) 0.233(8) 0.266(8) 0.002(6) 0.092(7) 0.049(7)
F11 0.270(9) 0.233(8) 0.266(8) 0.002(6) 0.092(7) 0.049(7)
F12 0.270(9) 0.233(8) 0.266(8) 0.002(6) 0.092(7) 0.049(7)
P6 0.0240(9) 0.0229(9) 0.0355(10) 0.0075(8) 0.0063(8) -0.0010(7)
C115 0.078(3) 0.042(2) 0.111(4) 0.019(2) 0.071(3) 0.011(2)
C116 0.078(3) 0.042(2) 0.111(4) 0.019(2) 0.071(3) 0.011(2)
C117 0.078(3) 0.042(2) 0.111(4) 0.019(2) 0.071(3) 0.011(2)
C118 0.078(3) 0.042(2) 0.111(4) 0.019(2) 0.071(3) 0.011(2)
C119 0.078(3) 0.042(2) 0.111(4) 0.019(2) 0.071(3) 0.011(2)
C120 0.078(3) 0.042(2) 0.111(4) 0.019(2) 0.071(3) 0.011(2)
O10 0.093(9) 0.103(9) 0.098(9) -0.025(7) 0.037(7) -0.025(7)
C143 0.113(8) 0.111(8) 0.114(8) 0.006(5) 0.047(6) 0.001(5)
C142 0.113(8) 0.111(8) 0.114(8) 0.006(5) 0.047(6) 0.001(5)
C144 0.113(8) 0.111(8) 0.114(8) 0.006(5) 0.047(6) 0.001(5)
O11 0.098(7) 0.147(9) 0.082(6) -0.038(6) 0.037(5) -0.029(7)
O12 0.20(3) 0.15(2) 0.126(18) 0.012(15) 0.124(19) 0.087(19)
C146 0.40(5) 0.15(2) 0.29(4) 0.02(3) 0.29(5) 0.05(3)
C147 0.40(5) 0.15(2) 0.29(4) 0.02(3) 0.29(5) 0.05(3)
C145 0.40(5) 0.15(2) 0.29(4) 0.02(3) 0.29(5) 0.05(3)

loop_
_atom_type_symbol
_atom_type_description
_atom_type_scat_dispersion_real
_atom_type_scat_dispersion_imag
_atom_type_scat_source
C C 0.0033 0.0016 'International Tables Vol C Tables 4.2.6.8 and 6.1.1.4'
H H 0.0000 0.0000 'International Tables Vol C Tables 4.2.6.8 and 6.1.1.4'
O O 0.0106 0.0060 'International Tables Vol C Tables 4.2.6.8 and 6.1.1.4'
F F 0.0171 0.0103 'International Tables Vol C Tables 4.2.6.8 and 6.1.1.4'
P P 0.1023 0.0942 'International Tables Vol C Tables 4.2.6.8 and 6.1.1.4'
Ag Ag -0.8971 1.1015 'International Tables Vol C Tables 4.2.6.8 and 6.1.1.4'
Au Au -2.0133 8.8022 'International Tables Vol C Tables 4.2.6.8 and 6.1.1.4'

loop_
_geom_angle_atom_site_label_1
_geom_angle_atom_site_label_2
_geom_angle_atom_site_label_3
_geom_angle
C2 C1 Au4 174.5(6)
C2 C1 Ag1 93.9(5)
Au4 C1 Ag1 86.1(2)
C1 C2 C13 174.1(7)
C1 C2 Ag1 59.2(4)
C13 C2 Ag1 123.8(4)
C4 C3 Au5 173.5(6)
C4 C3 Ag1 90.5(5)
Au5 C3 Ag1 89.1(2)
C3 C4 C19 178.5(8)
C3 C4 Ag1 62.6(4)
C19 C4 Ag1 118.3(5)
C6 C5 Au6 176.8(6)
C6 C5 Ag1 92.7(5)
Au6 C5 Ag1 90.4(3)
C5 C6 C25 171.5(7)
C5 C6 Ag1 59.7(4)
C25 C6 Ag1 126.1(4)
C8 C7 Au4 175.0(6)
C8 C7 Ag2 94.7(5)
Au4 C7 Ag2 90.2(2)
C7 C8 C31 172.8(7)
C7 C8 Ag2 58.4(4)
C31 C8 Ag2 127.6(4)
C10 C9 Au5 176.5(6)
C10 C9 Ag2 93.0(5)
Au5 C9 Ag2 87.2(2)
C9 C10 C37 176.8(8)
C12 C11 Au6 175.0(6)
C12 C11 Ag2 94.3(5)
Au6 C11 Ag2 86.9(2)
C11 C12 C43 174.9(7)
C11 C12 Ag2 58.8(4)
C43 C12 Ag2 124.4(4)
O1 C13 C2 110.3(5)
O1 C13 C14 106.0(5)
C2 C13 C14 111.1(5)
O1 C13 C18 109.7(5)
C2 C13 C18 109.2(5)
C14 C13 C18 110.7(5)
C13 C14 C15 111.6(5)
C13 C14 H14A 109.3
C15 C14 H14A 109.3
C13 C14 H14B 109.3
C15 C14 H14B 109.3
H14A C14 H14B 108.0
C16 C15 C14 111.3(6)
C16 C15 H15A 109.4
C14 C15 H15A 109.4
C16 C15 H15B 109.4
C14 C15 H15B 109.4
H15A C15 H15B 108.0
C15 C16 C17 110.8(6)
C15 C16 H16A 109.5
C17 C16 H16A 109.5
C15 C16 H16B 109.5
C17 C16 H16B 109.5
H16A C16 H16B 108.1
C16 C17 C18 111.4(5)
C16 C17 H17A 109.3
C18 C17 H17A 109.3
C16 C17 H17B 109.3
C18 C17 H17B 109.3
H17A C17 H17B 108.0
C17 C18 C13 111.3(5)
C17 C18 H18A 109.4
C13 C18 H18A 109.4
C17 C18 H18B 109.4
C13 C18 H18B 109.4
H18A C18 H18B 108.0
O2 C19 C4 109.2(5)
O2 C19 C20 108.5(6)
C4 C19 C20 108.9(6)
O2 C19 C24 110.3(6)
C4 C19 C24 109.7(6)
C20 C19 C24 110.3(6)
C21 C20 C19 111.4(7)
C21 C20 H20A 109.4
C19 C20 H20A 109.4
C21 C20 H20B 109.4
C19 C20 H20B 109.4
H20A C20 H20B 108.0
C20 C21 C22 110.8(8)
C20 C21 H21A 109.5
C22 C21 H21A 109.5
C20 C21 H21B 109.5
C22 C21 H21B 109.5
H21A C21 H21B 108.1
C23 C22 C21 110.2(8)
C23 C22 H22A 109.6
C21 C22 H22A 109.6
C23 C22 H22B 109.6
C21 C22 H22B 109.6
H22A C22 H22B 108.1
C24 C23 C22 110.0(8)
C24 C23 H23A 109.7
C22 C23 H23A 109.7
C24 C23 H23B 109.7
C22 C23 H23B 109.7
H23A C23 H23B 108.2
C23 C24 C19 112.0(7)
C23 C24 H24A 109.2
C19 C24 H24A 109.2
C23 C24 H24B 109.2
C19 C24 H24B 109.2
H24A C24 H24B 107.9
O3 C25 C6 107.4(5)
O3 C25 C30 110.6(5)
C6 C25 C30 110.2(6)
O3 C25 C26 110.2(6)
C6 C25 C26 108.8(6)
C30 C25 C26 109.6(6)
C27 C26 C25 111.7(6)
C27 C26 H26A 109.3
C25 C26 H26A 109.3
C27 C26 H26B 109.3
C25 C26 H26B 109.3
H26A C26 H26B 107.9
C28 C27 C26 111.3(6)
C28 C27 H27A 109.4
C26 C27 H27A 109.4
C28 C27 H27B 109.4
C26 C27 H27B 109.4
H27A C27 H27B 108.0
C27 C28 C29 111.6(7)
C27 C28 H28A 109.3
C29 C28 H28A 109.3
C27 C28 H28B 109.3
C29 C28 H28B 109.3
H28A C28 H28B 108.0
C28 C29 C30 111.9(6)
C28 C29 H29A 109.2
C30 C29 H29A 109.2
C28 C29 H29B 109.2
C30 C29 H29B 109.2
H29A C29 H29B 107.9
C25 C30 C29 111.9(6)
C25 C30 H30A 109.2
C29 C30 H30A 109.2
C25 C30 H30B 109.2
C29 C30 H30B 109.2
H30A C30 H30B 107.9
O4 C31 C8 106.8(5)
O4 C31 C32 109.9(5)
C8 C31 C32 110.5(5)
O4 C31 C36 108.7(5)
C8 C31 C36 110.2(5)
C32 C31 C36 110.5(6)
C33 C32 C31 111.8(6)
C33 C32 H32A 109.2
C31 C32 H32A 109.2
C33 C32 H32B 109.2
C31 C32 H32B 109.2
H32A C32 H32B 107.9
C32 C33 C34 111.2(6)
C32 C33 H33A 109.4
C34 C33 H33A 109.4
C32 C33 H33B 109.4
C34 C33 H33B 109.4
H33A C33 H33B 108.0
C35 C34 C33 111.6(6)
C35 C34 H34A 109.3
C33 C34 H34A 109.3
C35 C34 H34B 109.3
C33 C34 H34B 109.3
H34A C34 H34B 108.0
C34 C35 C36 112.1(6)
C34 C35 H35A 109.2
C36 C35 H35A 109.2
C34 C35 H35B 109.2
C36 C35 H35B 109.2
H35A C35 H35B 107.9
C35 C36 C31 111.7(6)
C35 C36 H36A 109.3
C31 C36 H36A 109.3
C35 C36 H36B 109.3
C31 C36 H36B 109.3
H36A C36 H36B 107.9
O5 C37 C10 108.0(5)
O5 C37 C38 110.5(6)
C10 C37 C38 111.0(6)
O5 C37 C42 106.1(5)
C10 C37 C42 111.2(6)
C38 C37 C42 109.9(6)
C39 C38 C37 111.5(6)
C39 C38 H38A 109.3
C37 C38 H38A 109.3
C39 C38 H38B 109.3
C37 C38 H38B 109.3
H38A C38 H38B 108.0
C38 C39 C40 111.0(6)
C38 C39 H39A 109.4
C40 C39 H39A 109.4
C38 C39 H39B 109.4
C40 C39 H39B 109.4
H39A C39 H39B 108.0
C41 C40 C39 110.1(6)
C41 C40 H40A 109.6
C39 C40 H40A 109.6
C41 C40 H40B 109.6
C39 C40 H40B 109.6
H40A C40 H40B 108.1
C42 C41 C40 110.6(7)
C42 C41 H41A 109.5
C40 C41 H41A 109.5
C42 C41 H41B 109.5
C40 C41 H41B 109.5
H41A C41 H41B 108.1
C41 C42 C37 111.6(6)
C41 C42 H42A 109.3
C37 C42 H42A 109.3
C41 C42 H42B 109.3
C37 C42 H42B 109.3
H42A C42 H42B 108.0
O6 C43 C12 110.1(5)
O6 C43 C44 105.7(5)
C12 C43 C44 111.6(5)
O6 C43 C48 110.3(5)
C12 C43 C48 109.0(5)
C44 C43 C48 110.0(6)
C45 C44 C43 111.3(6)
C45 C44 H44A 109.4
C43 C44 H44A 109.4
C45 C44 H44B 109.4
C43 C44 H44B 109.4
H44A C44 H44B 108.0
C46 C45 C44 111.8(7)
C46 C45 H45A 109.3
C44 C45 H45A 109.3
C46 C45 H45B 109.3
C44 C45 H45B 109.3
H45A C45 H45B 107.9
C45 C46 C47 111.1(6)
C45 C46 H46A 109.4
C47 C46 H46A 109.4
C45 C46 H46B 109.4
C47 C46 H46B 109.4
H46A C46 H46B 108.0
C48 C47 C46 110.8(6)
C48 C47 H47A 109.5
C46 C47 H47A 109.5
C48 C47 H47B 109.5
C46 C47 H47B 109.5
H47A C47 H47B 108.1
C47 C48 C43 112.4(6)
C47 C48 H48A 109.1
C43 C48 H48A 109.1
C47 C48 H48B 109.1
C43 C48 H48B 109.1
H48A C48 H48B 107.9
C54 C49 C50 120.1(7)
C54 C49 P1 120.2(5)
C50 C49 P1 119.7(5)
C51 C50 C49 119.7(7)
C51 C50 H50 120.1
C49 C50 H50 120.1
C52 C51 C50 120.0(7)
C52 C51 H51 120.0
C50 C51 H51 120.0
C53 C52 C51 120.8(8)
C53 C52 H52 119.6
C51 C52 H52 119.6
C52 C53 C54 120.4(8)
C52 C53 H53 119.8
C54 C53 H53 119.8
C49 C54 C53 118.9(7)
C49 C54 H54 120.5
C53 C54 H54 120.5
C56 C55 C60 119.5(7)
C56 C55 P1 117.3(6)
C60 C55 P1 123.2(6)
C55 C56 C57 120.5(8)
C55 C56 H56 119.7
C57 C56 H56 119.7
C58 C57 C56 119.7(8)
C58 C57 H57 120.2
C56 C57 H57 120.2
C59 C58 C57 120.2(7)
C59 C58 H58 119.9
C57 C58 H58 119.9
C58 C59 C60 120.4(8)
C58 C59 H59 119.8
C60 C59 H59 119.8
C59 C60 C55 119.7(8)
C59 C60 H60 120.2
C55 C60 H60 120.2
C66 C61 C62 119.1(7)
C66 C61 P2 123.0(6)
C62 C61 P2 117.7(6)
C61 C62 C63 120.5(8)
C61 C62 H62 119.8
C63 C62 H62 119.8
C64 C63 C62 119.9(9)
C64 C63 H63 120.0
C62 C63 H63 120.0
C65 C64 C63 119.0(8)
C65 C64 H64 120.5
C63 C64 H64 120.5
C64 C65 C66 121.5(8)
C64 C65 H65 119.2
C66 C65 H65 119.2
C65 C66 C61 119.9(8)
C65 C66 H66 120.1
C61 C66 H66 120.1
C68 C67 C72 118.7(7)
C68 C67 P2 121.8(6)
C72 C67 P2 119.5(5)
C69 C68 C67 121.3(7)
C69 C68 H68 119.3
C67 C68 H68 119.3
C68 C69 C70 119.6(8)
C68 C69 H69 120.2
C70 C69 H69 120.2
C69 C70 C71 119.9(8)
C69 C70 H70 120.1
C71 C70 H70 120.1
C72 C71 C70 120.5(8)
C72 C71 H71 119.7
C70 C71 H71 119.7
C71 C72 C67 120.0(7)
C71 C72 H72 120.0
C67 C72 H72 120.0
C78 C73 C74 119.5(7)
C78 C73 P3 118.9(6)
C74 C73 P3 121.3(6)
C75 C74 C73 119.7(9)
C75 C74 H74 120.2
C73 C74 H74 120.2
C76 C75 C74 120.3(10)
C76 C75 H75 119.8
C74 C75 H75 119.8
C77 C76 C75 120.4(9)
C77 C76 H76 119.8
C75 C76 H76 119.8
C76 C77 C78 121.0(10)
C76 C77 H77 119.5
C78 C77 H77 119.5
C73 C78 C77 119.1(9)
C73 C78 H78 120.5
C77 C78 H78 120.5
C80 C79 C84 119.7(7)
C80 C79 P3 119.6(5)
C84 C79 P3 120.5(5)
C81 C80 C79 119.8(7)
C81 C80 H80 120.1
C79 C80 H80 120.1
C80 C81 C82 120.6(7)
C80 C81 H81 119.7
C82 C81 H81 119.7
C83 C82 C81 119.8(7)
C83 C82 H82 120.1
C81 C82 H82 120.1
C82 C83 C84 120.4(7)
C82 C83 H83 119.8
C84 C83 H83 119.8
C83 C84 C79 119.7(7)
C83 C84 H84 120.1
C79 C84 H84 120.1
C90 C85 C86 117.8(8)
C90 C85 P4 118.7(7)
C86 C85 P4 123.5(7)
C85 C86 C87 119.5(10)
C85 C86 H86 120.3
C87 C86 H86 120.3
C88 C87 C86 121.5(11)
C88 C87 H87 119.3
C86 C87 H87 119.3
C89 C88 C87 119.4(9)
C89 C88 H88 120.3
C87 C88 H88 120.3
C88 C89 C90 120.8(11)
C88 C89 H89 119.6
C90 C89 H89 119.6
C85 C90 C89 121.0(10)
C85 C90 H90 119.5
C89 C90 H90 119.5
C96 C91 C92 118.6(10)
C96 C91 P4 122.1(8)
C92 C91 P4 119.2(8)
C93 C92 C91 121.2(11)
C93 C92 H92 119.4
C91 C92 H92 119.4
C94 C93 C92 119.9(11)
C94 C93 H93 120.0
C92 C93 H93 120.0
C93 C94 C95 119.4(10)
C93 C94 H94 120.3
C95 C94 H94 120.3
C94 C95 C96 120.7(11)
C94 C95 H95 119.6
C96 C95 H95 119.6
C91 C96 C95 119.9(11)
C91 C96 H96 120.1
C95 C96 H96 120.1
C98 C97 C102 117.2(9)
C98 C97 P52 115.5(8)
C102 C97 P52 127.3(8)
C98 C97 P5 124.6(10)
C102 C97 P5 117.8(9)
P52 C97 P5 10.0(8)
C97 C98 C99 121.4(10)
C97 C98 H98 119.3
C99 C98 H98 119.3
C100 C99 C98 122.9(11)
C100 C99 H99 118.5
C98 C99 H99 118.5
C99 C100 C101 118.8(10)
C99 C100 H10 120.6
C101 C100 H10 120.6
C102 C101 C100 119.2(11)
C102 C101 H10A 120.4
C100 C101 H10A 120.4
C101 C102 C97 120.4(10)
C101 C102 H10B 119.8
C97 C102 H10B 119.8
C114 C109 C110 118.7(7)
C114 C109 P6 117.0(6)
C110 C109 P6 124.2(6)
C111 C110 C109 120.5(7)
C111 C110 H11 119.8
C109 C110 H11 119.8
C112 C111 C110 119.9(8)
C112 C111 H11A 120.0
C110 C111 H11A 120.0
C111 C112 C113 120.3(8)
C111 C112 H11B 119.9
C113 C112 H11B 119.9
C114 C113 C112 120.7(7)
C114 C113 H11C 119.6
C112 C113 H11C 119.6
C113 C114 C109 119.7(7)
C113 C114 H11D 120.1
C109 C114 H11D 120.1
C122 C121 P1 114.7(4)
C122 C121 H12A 108.6
P1 C121 H12A 108.6
C122 C121 H12B 108.6
P1 C121 H12B 108.6
H12A C121 H12B 107.6
C123 C122 C121 110.5(5)
C123 C122 H12C 109.5
C121 C122 H12C 109.5
C123 C122 H12D 109.5
C121 C122 H12D 109.5
H12C C122 H12D 108.1
C122 C123 C124 112.0(5)
C122 C123 H12E 109.2
C124 C123 H12E 109.2
C122 C123 H12F 109.2
C124 C123 H12F 109.2
H12E C123 H12F 107.9
C123 C124 P2 115.1(4)
C123 C124 H12G 108.5
P2 C124 H12G 108.5
C123 C124 H12H 108.5
P2 C124 H12H 108.5
H12G C124 H12H 107.5
C126 C125 P3 115.0(5)
C126 C125 H12I 108.5
P3 C125 H12I 108.5
C126 C125 H12J 108.5
P3 C125 H12J 108.5
H12I C125 H12J 107.5
C127 C126 C125 112.5(6)
C127 C126 H12K 109.1
C125 C126 H12K 109.1
C127 C126 H12L 109.1
C125 C126 H12L 109.1
H12K C126 H12L 107.8
C126 C127 C128 110.4(6)
C126 C127 H12M 109.6
C128 C127 H12M 109.6
C126 C127 H12N 109.6
C128 C127 H12N 109.6
H12M C127 H12N 108.1
C127 C128 P4 114.8(5)
C127 C128 H12O 108.6
P4 C128 H12O 108.6
C127 C128 H12P 108.6
P4 C128 H12P 108.6
H12O C128 H12P 107.6
C130 C129 P5 115.0(13)
C130 C129 P52 117.3(7)
P5 C129 P52 2.6(17)
C130 C129 H12Q 108.5
P5 C129 H12Q 108.5
P52 C129 H12Q 108.3
C130 C129 H12R 108.5
P5 C129 H12R 108.5
P52 C129 H12R 106.3
H12Q C129 H12R 107.5
C131 C130 C129 110.0(6)
C131 C130 H13A 109.7
C129 C130 H13A 109.7
C131 C130 H13B 109.7
C129 C130 H13B 109.7
H13A C130 H13B 108.2
C130 C131 C132 110.7(6)
C130 C131 H13C 109.5
C132 C131 H13C 109.5
C130 C131 H13D 109.5
C132 C131 H13D 109.5
H13C C131 H13D 108.1
C131 C132 P6 116.6(5)
C131 C132 H13E 108.1
P6 C132 H13E 108.1
C131 C132 H13F 108.1
P6 C132 H13F 108.1
H13E C132 H13F 107.3
C134 C133 H13M 109.5
C134 C133 H13N 109.5
H13M C133 H13N 109.5
C134 C133 H13O 109.5
H13M C133 H13O 109.5
H13N C133 H13O 109.5
O7 C134 C135 123.2(9)
O7 C134 C133 119.1(10)
C135 C134 C133 117.7(9)
C134 C135 H13P 109.5
C134 C135 H13Q 109.5
H13P C135 H13Q 109.5
C134 C135 H13R 109.5
H13P C135 H13R 109.5
H13Q C135 H13R 109.5
C140 C139 H13S 109.5
C140 C139 H13T 109.5
H13S C139 H13T 109.5
C140 C139 H13U 109.5
H13S C139 H13U 109.5
H13T C139 H13U 109.5
O9 C140 C141 123.3(12)
O9 C140 C139 120.3(12)
C141 C140 C139 116.5(11)
C140 C141 H14C 109.5
C140 C141 H14D 109.5
H14C C141 H14D 109.5
C140 C141 H14E 109.5
H14C C141 H14E 109.5
H14D C141 H14E 109.5
C13 O1 H1 109.2
C19 O2 H2 109.2
C25 O3 H3 109.2
C31 O4 H4 109.3
C37 O5 H5 109.1
C43 O6 H6 109.3
C55 P1 C49 106.1(3)
C55 P1 C121 105.7(3)
C49 P1 C121 104.2(3)
C55 P1 Au1 109.2(2)
C49 P1 Au1 111.8(2)
C121 P1 Au1 119.0(2)
C67 P2 C61 106.4(3)
C67 P2 C124 107.9(3)
C61 P2 C124 103.4(3)
C67 P2 Au2 112.8(2)
C61 P2 Au2 107.3(2)
C124 P2 Au2 118.0(2)
C73 P3 C79 107.6(3)
C73 P3 C125 105.2(3)
C79 P3 C125 104.4(3)
C73 P3 Au2 114.1(3)
C79 P3 Au2 105.1(2)
C125 P3 Au2 119.5(2)
C128 P4 C91 105.9(5)
C128 P4 C85 104.3(3)
C91 P4 C85 105.5(4)
C128 P4 Au3 117.4(2)
C91 P4 Au3 112.5(4)
C85 P4 Au3 110.4(3)
F4 P7 F5 91.8(5)
F4 P7 F6 179.0(5)
F5 P7 F6 88.6(5)
F4 P7 F2 90.5(5)
F5 P7 F2 177.3(5)
F6 P7 F2 89.1(5)
F4 P7 F3 91.6(4)
F5 P7 F3 88.2(4)
F6 P7 F3 89.3(4)
F2 P7 F3 90.2(3)
F4 P7 F1 90.2(4)
F5 P7 F1 91.7(4)
F6 P7 F1 88.9(5)
F2 P7 F1 89.7(3)
F3 P7 F1 178.2(4)
C5 Ag1 C1 134.1(2)
C5 Ag1 C3 113.7(2)
C1 Ag1 C3 111.3(2)
C5 Ag1 C6 27.6(2)
C1 Ag1 C6 125.6(2)
C3 Ag1 C6 119.1(2)
C5 Ag1 C2 138.3(2)
C1 Ag1 C2 26.9(2)
C3 Ag1 C2 104.1(2)
C6 Ag1 C2 116.35(19)
C5 Ag1 C4 106.4(2)
C1 Ag1 C4 117.8(2)
C3 Ag1 C4 26.9(2)
C6 Ag1 C4 100.0(2)
C2 Ag1 C4 99.2(2)
C5 Ag1 Au4 111.43(18)
C1 Ag1 Au4 42.85(15)
C3 Ag1 Au4 109.10(16)
C6 Ag1 Au4 126.30(15)
C2 Ag1 Au4 69.68(13)
C4 Ag1 Au4 132.90(16)
C5 Ag1 Au6 41.33(17)
C1 Ag1 Au6 124.17(16)
C3 Ag1 Au6 97.39(16)
C6 Ag1 Au6 68.97(14)
C2 Ag1 Au6 149.69(14)
C4 Ag1 Au6 109.40(15)
Au4 Ag1 Au6 83.292(14)
C5 Ag1 Au5 110.42(17)
C1 Ag1 Au5 97.88(15)
C3 Ag1 Au5 40.48(16)
C6 Ag1 Au5 133.72(14)
C2 Ag1 Au5 109.69(13)
C4 Ag1 Au5 67.24(15)
Au4 Ag1 Au5 73.898(13)
Au6 Ag1 Au5 73.977(13)
C7 Ag2 C11 134.8(2)
C7 Ag2 C9 111.7(2)
C11 Ag2 C9 112.7(2)
C7 Ag2 C8 26.9(2)
C11 Ag2 C8 127.6(2)
C9 Ag2 C8 115.8(2)
C7 Ag2 C12 139.3(2)
C11 Ag2 C12 26.9(2)
C9 Ag2 C12 104.8(2)
C8 Ag2 C12 118.46(19)
C7 Ag2 Au6 111.40(15)
C11 Ag2 Au6 42.43(16)
C9 Ag2 Au6 111.43(16)
C8 Ag2 Au6 126.61(14)
C12 Ag2 Au6 69.22(13)
C7 Ag2 Au5 108.62(16)
C11 Ag2 Au5 99.12(17)
C9 Ag2 Au5 41.12(16)
C8 Ag2 Au5 130.56(14)
C12 Ag2 Au5 110.62(14)
Au6 Ag2 Au5 75.709(13)
C7 Ag2 Au4 41.24(15)
C11 Ag2 Au4 123.43(16)
C9 Ag2 Au4 97.46(16)
C8 Ag2 Au4 68.14(14)
C12 Ag2 Au4 149.02(13)
Au6 Ag2 Au4 82.772(14)
Au5 Ag2 Au4 73.224(13)
P6 Au1 P1 169.85(6)
P6 Au1 Au4 95.42(5)
P1 Au1 Au4 94.70(4)
P2 Au2 P3 166.55(6)
P2 Au2 Au5 98.26(4)
P3 Au2 Au5 94.99(4)
P52 Au3 P4 168.6(3)
P52 Au3 P5 6.9(8)
P4 Au3 P5 173.9(7)
P52 Au3 Au6 96.2(3)
P4 Au3 Au6 95.16(4)
P5 Au3 Au6 89.9(5)
C1 Au4 C7 173.8(3)
C1 Au4 Au1 95.36(18)
C7 Au4 Au1 78.59(19)
C1 Au4 Ag1 51.07(18)
C7 Au4 Ag1 135.08(19)
Au1 Au4 Ag1 143.084(14)
C1 Au4 Ag2 137.45(18)
C7 Au4 Ag2 48.52(19)
Au1 Au4 Ag2 127.072(13)
Ag1 Au4 Ag2 88.373(15)
C9 Au5 C3 173.7(3)
C9 Au5 Au2 89.62(19)
C3 Au5 Au2 84.07(19)
C9 Au5 Ag2 51.66(18)
C3 Au5 Ag2 134.40(19)
Au2 Au5 Ag2 139.899(14)
C9 Au5 Ag1 135.91(19)
C3 Au5 Ag1 50.41(18)
Au2 Au5 Ag1 133.940(14)
Ag2 Au5 Ag1 86.005(15)
C11 Au6 C5 175.0(3)
C11 Au6 Au3 93.94(18)
C5 Au6 Au3 81.12(19)
C11 Au6 Ag2 50.72(18)
C5 Au6 Ag2 134.27(19)
Au3 Au6 Ag2 140.206(14)
C11 Au6 Ag1 136.62(18)
C5 Au6 Ag1 48.31(19)
Au3 Au6 Ag1 129.429(14)
Ag2 Au6 Ag1 87.994(15)
C137 C136 H13G 109.5
C137 C136 H13H 109.5
H13G C136 H13H 109.5
C137 C136 H13I 109.5
H13G C136 H13I 109.5
H13H C136 H13I 109.5
O8 C137 C136 124(2)
O8 C137 C138 120(3)
C136 C137 C138 115.7(18)
C137 C138 H13J 109.5
C137 C138 H13K 109.5
H13J C138 H13K 109.5
C137 C138 H13L 109.5
H13J C138 H13L 109.5
H13K C138 H13L 109.5
O28 C237 C238 122.9(18)
O28 C237 C236 121.1(17)
C238 C237 C236 116.1(19)
C237 C236 H23C 109.5
C237 C236 H23D 109.5
H23C C236 H23D 109.5
C237 C236 H23E 109.5
H23C C236 H23E 109.5
H23D C236 H23E 109.5
C237 C238 H23F 109.5
C237 C238 H23G 109.5
H23F C238 H23G 109.5
C237 C238 H23H 109.5
H23F C238 H23H 109.5
H23G C238 H23H 109.5
C129 P5 C97 115.1(17)
C129 P5 C103 104.7(19)
C97 P5 C103 102.8(17)
C129 P5 Au3 122.1(16)
C97 P5 Au3 104.7(11)
C103 P5 Au3 105.5(15)
C104 C103 C108 113(3)
C104 C103 P5 124(3)
C108 C103 P5 117(2)
C103 C104 C105 127(3)
C103 C104 H10C 116.5
C105 C104 H10C 116.5
C106 C105 C104 117(3)
C106 C105 H10D 121.7
C104 C105 H10D 121.7
C105 C106 C107 126(3)
C105 C106 H10E 117.2
C107 C106 H10E 117.2
C108 C107 C106 116(2)
C108 C107 H10F 121.9
C106 C107 H10F 121.9
C107 C108 C103 118(3)
C107 C108 H10G 121.2
C103 C108 H10G 121.2
C203 P52 C97 106.7(10)
C203 P52 C129 101.7(9)
C97 P52 C129 103.0(8)
C203 P52 Au3 115.8(8)
C97 P52 Au3 112.6(7)
C129 P52 Au3 115.7(7)
C205 C203 C208 120.0
C205 C203 P52 117.4(9)
C208 C203 P52 122.6(9)
C204 C205 C203 120.0
C204 C205 H20 120.0
C203 C205 H20 120.0
C205 C204 C206 120.0
C205 C204 H20C 120.0
C206 C204 H20C 120.0
C207 C206 C204 120.0
C207 C206 H20D 120.0
C204 C206 H20D 120.0
C206 C207 C208 120.0
C206 C207 H20E 120.0
C208 C207 H20E 120.0
C207 C208 C203 120.0
C207 C208 H20F 120.0
C203 C208 H20F 120.0
F11 P8 F9 99.5(7)
F11 P8 F8 107.3(10)
F9 P8 F8 96.4(6)
F11 P8 F7 161.5(9)
F9 P8 F7 88.5(6)
F8 P8 F7 88.2(6)
F11 P8 F12 87.0(6)
F9 P8 F12 171.4(8)
F8 P8 F12 86.8(6)
F7 P8 F12 83.6(6)
F11 P8 F10 79.9(9)
F9 P8 F10 88.5(6)
F8 P8 F10 170.4(8)
F7 P8 F10 83.7(6)
F12 P8 F10 87.2(6)
C115 P6 C109 105.3(3)
C115 P6 C132 102.2(4)
C109 P6 C132 107.7(4)
C115 P6 Au1 112.5(2)
C109 P6 Au1 110.5(2)
C132 P6 Au1 117.7(2)
C116 C115 C120 120.0
C116 C115 P6 121.0(3)
C120 C115 P6 119.0(3)
C115 C116 C117 120.0
C115 C116 H11E 120.0
C117 C116 H11E 120.0
C118 C117 C116 120.0
C118 C117 H11F 120.0
C116 C117 H11F 120.0
C117 C118 C119 120.0
C117 C118 H11G 120.0
C119 C118 H11G 120.0
C120 C119 C118 120.0
C120 C119 H11H 120.0
C118 C119 H11H 120.0
C119 C120 C115 120.0
C119 C120 H12 120.0
C115 C120 H12 120.0
O10 C143 C142 124.2(19)
O10 C143 C144 123.9(19)
C142 C143 C144 112(2)
C143 C142 H14F 109.5
C143 C142 H14G 109.5
H14F C142 H14G 109.5
C143 C142 H14H 109.5
H14F C142 H14H 109.5
H14G C142 H14H 109.5
C143 C144 H14I 109.5
C143 C144 H14J 109.5
H14I C144 H14J 109.5
C143 C144 H14K 109.5
H14I C144 H14K 109.5
H14J C144 H14K 109.5
H11I O11 H11J 108.3
O12 C146 C147 124(2)
O12 C146 C145 123(2)
C147 C146 C145 110.0(19)
C146 C147 H14L 109.5
C146 C147 H14M 109.5
H14L C147 H14M 109.5
C146 C147 H14N 109.5
H14L C147 H14N 109.5
H14M C147 H14N 109.5
C146 C145 H14O 109.5
C146 C145 H14P 109.5
H14O C145 H14P 109.5
C146 C145 H14Q 109.5
H14O C145 H14Q 109.5
H14P C145 H14Q 109.5

loop_
_geom_bond_atom_site_label_1
_geom_bond_atom_site_label_2
_geom_bond_distance
C1 C2 1.209(9)
C1 Au4 2.005(6)
C1 Ag1 2.293(6)
C2 C13 1.490(8)
C2 Ag1 2.664(6)
C3 C4 1.210(9)
C3 Au5 2.001(6)
C3 Ag1 2.375(6)
C4 C19 1.488(9)
C4 Ag1 2.676(7)
C5 C6 1.218(9)
C5 Au6 2.005(7)
C5 Ag1 2.267(7)
C6 C25 1.478(9)
C6 Ag1 2.623(6)
C7 C8 1.211(9)
C7 Au4 2.005(6)
C7 Ag2 2.279(7)
C8 C31 1.479(9)
C8 Ag2 2.667(6)
C9 C10 1.213(9)
C9 Au5 1.996(7)
C9 Ag2 2.381(6)
C10 C37 1.487(9)
C11 C12 1.215(9)
C11 Au6 2.004(6)
C11 Ag2 2.300(6)
C12 C43 1.484(8)
C12 Ag2 2.681(6)
C13 O1 1.434(7)
C13 C14 1.526(9)
C13 C18 1.532(9)
C14 C15 1.532(9)
C14 H14A 0.9900
C14 H14B 0.9900
C15 C16 1.515(10)
C15 H15A 0.9900
C15 H15B 0.9900
C16 C17 1.522(10)
C16 H16A 0.9900
C16 H16B 0.9900
C17 C18 1.528(9)
C17 H17A 0.9900
C17 H17B 0.9900
C18 H18A 0.9900
C18 H18B 0.9900
C19 O2 1.421(8)
C19 C20 1.541(10)
C19 C24 1.542(10)
C20 C21 1.514(11)
C20 H20A 0.9900
C20 H20B 0.9900
C21 C22 1.522(14)
C21 H21A 0.9900
C21 H21B 0.9900
C22 C23 1.521(14)
C22 H22A 0.9900
C22 H22B 0.9900
C23 C24 1.506(11)
C23 H23A 0.9900
C23 H23B 0.9900
C24 H24A 0.9900
C24 H24B 0.9900
C25 O3 1.441(8)
C25 C30 1.523(10)
C25 C26 1.531(10)
C26 C27 1.527(11)
C26 H26A 0.9900
C26 H26B 0.9900
C27 C28 1.501(13)
C27 H27A 0.9900
C27 H27B 0.9900
C28 C29 1.511(12)
C28 H28A 0.9900
C28 H28B 0.9900
C29 C30 1.524(10)
C29 H29A 0.9900
C29 H29B 0.9900
C30 H30A 0.9900
C30 H30B 0.9900
C31 O4 1.449(8)
C31 C32 1.531(9)
C31 C36 1.540(9)
C32 C33 1.523(10)
C32 H32A 0.9900
C32 H32B 0.9900
C33 C34 1.531(11)
C33 H33A 0.9900
C33 H33B 0.9900
C34 C35 1.512(11)
C34 H34A 0.9900
C34 H34B 0.9900
C35 C36 1.519(10)
C35 H35A 0.9900
C35 H35B 0.9900
C36 H36A 0.9900
C36 H36B 0.9900
C37 O5 1.436(8)
C37 C38 1.526(10)
C37 C42 1.554(9)
C38 C39 1.509(11)
C38 H38A 0.9900
C38 H38B 0.9900
C39 C40 1.529(12)
C39 H39A 0.9900
C39 H39B 0.9900
C40 C41 1.525(11)
C40 H40A 0.9900
C40 H40B 0.9900
C41 C42 1.509(11)
C41 H41A 0.9900
C41 H41B 0.9900
C42 H42A 0.9900
C42 H42B 0.9900
C43 O6 1.435(8)
C43 C44 1.526(9)
C43 C48 1.528(9)
C44 C45 1.514(10)
C44 H44A 0.9900
C44 H44B 0.9900
C45 C46 1.504(11)
C45 H45A 0.9900
C45 H45B 0.9900
C46 C47 1.525(11)
C46 H46A 0.9900
C46 H46B 0.9900
C47 C48 1.514(10)
C47 H47A 0.9900
C47 H47B 0.9900
C48 H48A 0.9900
C48 H48B 0.9900
C49 C54 1.393(10)
C49 C50 1.393(10)
C49 P1 1.820(7)
C50 C51 1.389(11)
C50 H50 0.9500
C51 C52 1.373(13)
C51 H51 0.9500
C52 C53 1.369(12)
C52 H52 0.9500
C53 C54 1.400(10)
C53 H53 0.9500
C54 H54 0.9500
C55 C56 1.388(10)
C55 C60 1.401(11)
C55 P1 1.814(7)
C56 C57 1.394(10)
C56 H56 0.9500
C57 C58 1.386(13)
C57 H57 0.9500
C58 C59 1.382(13)
C58 H58 0.9500
C59 C60 1.391(10)
C59 H59 0.9500
C60 H60 0.9500
C61 C66 1.379(10)
C61 C62 1.387(10)
C61 P2 1.816(7)
C62 C63 1.388(11)
C62 H62 0.9500
C63 C64 1.385(13)
C63 H63 0.9500
C64 C65 1.371(13)
C64 H64 0.9500
C65 C66 1.378(11)
C65 H65 0.9500
C66 H66 0.9500
C67 C68 1.397(10)
C67 C72 1.398(10)
C67 P2 1.802(7)
C68 C69 1.376(11)
C68 H68 0.9500
C69 C70 1.387(13)
C69 H69 0.9500
C70 C71 1.392(13)
C70 H70 0.9500
C71 C72 1.380(11)
C71 H71 0.9500
C72 H72 0.9500
C73 C78 1.383(11)
C73 C74 1.391(11)
C73 P3 1.809(7)
C74 C75 1.380(11)
C74 H74 0.9500
C75 C76 1.367(15)
C75 H75 0.9500
C76 C77 1.347(16)
C76 H76 0.9500
C77 C78 1.392(12)
C77 H77 0.9500
C78 H78 0.9500
C79 C80 1.386(10)
C79 C84 1.393(9)
C79 P3 1.818(7)
C80 C81 1.377(10)
C80 H80 0.9500
C81 C82 1.383(11)
C81 H81 0.9500
C82 C83 1.375(11)
C82 H82 0.9500
C83 C84 1.384(10)
C83 H83 0.9500
C84 H84 0.9500
C85 C90 1.358(13)
C85 C86 1.361(12)
C85 P4 1.820(7)
C86 C87 1.406(13)
C86 H86 0.9500
C87 C88 1.330(16)
C87 H87 0.9500
C88 C89 1.318(16)
C88 H88 0.9500
C89 C90 1.397(13)
C89 H89 0.9500
C90 H90 0.9500
C91 C96 1.346(15)
C91 C92 1.377(14)
C91 P4 1.819(10)
C92 C93 1.376(13)
C92 H92 0.9500
C93 C94 1.335(15)
C93 H93 0.9500
C94 C95 1.371(14)
C94 H94 0.9500
C95 C96 1.384(13)
C95 H95 0.9500
C96 H96 0.9500
C97 C98 1.346(12)
C97 C102 1.417(13)
C97 P52 1.831(19)
C97 P5 1.87(3)
C98 C99 1.370(13)
C98 H98 0.9500
C99 C100 1.308(16)
C99 H99 0.9500
C100 C101 1.404(17)
C100 H10 0.9500
C101 C102 1.382(14)
C101 H10A 0.9500
C102 H10B 0.9500
C109 C114 1.392(10)
C109 C110 1.401(11)
C109 P6 1.813(7)
C110 C111 1.397(11)
C110 H11 0.9500
C111 C112 1.352(12)
C111 H11A 0.9500
C112 C113 1.391(11)
C112 H11B 0.9500
C113 C114 1.380(10)
C113 H11C 0.9500
C114 H11D 0.9500
C121 C122 1.533(9)
C121 P1 1.833(7)
C121 H12A 0.9900
C121 H12B 0.9900
C122 C123 1.522(9)
C122 H12C 0.9900
C122 H12D 0.9900
C123 C124 1.535(9)
C123 H12E 0.9900
C123 H12F 0.9900
C124 P2 1.829(6)
C124 H12G 0.9900
C124 H12H 0.9900
C125 C126 1.526(9)
C125 P3 1.828(7)
C125 H12I 0.9900
C125 H12J 0.9900
C126 C127 1.526(9)
C126 H12K 0.9900
C126 H12L 0.9900
C127 C128 1.536(9)
C127 H12M 0.9900
C127 H12N 0.9900
C128 P4 1.815(7)
C128 H12O 0.9900
C128 H12P 0.9900
C129 C130 1.551(11)
C129 P5 1.608(19)
C129 P52 1.923(12)
C129 H12Q 0.9900
C129 H12R 0.9900
C130 C131 1.522(11)
C130 H13A 0.9900
C130 H13B 0.9900
C131 C132 1.529(11)
C131 H13C 0.9900
C131 H13D 0.9900
C132 P6 1.828(7)
C132 H13E 0.9900
C132 H13F 0.9900
C133 C134 1.474(14)
C133 H13M 0.9800
C133 H13N 0.9800
C133 H13O 0.9800
C134 O7 1.247(11)
C134 C135 1.468(14)
C135 H13P 0.9800
C135 H13Q 0.9800
C135 H13R 0.9800
C139 C140 1.526(15)
C139 H13S 0.9800
C139 H13T 0.9800
C139 H13U 0.9800
C140 O9 1.173(14)
C140 C141 1.465(16)
C141 H14C 0.9800
C141 H14D 0.9800
C141 H14E 0.9800
O1 H1 0.8502
O2 H2 0.8500
O3 H3 0.8499
O4 H4 0.8499
O5 H5 0.8502
O6 H6 0.8501
F1 P7 1.610(6)
F2 P7 1.576(6)
F3 P7 1.578(6)
F4 P7 1.528(7)
F5 P7 1.554(7)
F6 P7 1.565(8)
P1 Au1 2.3219(17)
P2 Au2 2.3091(17)
P3 Au2 2.3118(17)
P4 Au3 2.320(2)
Ag1 Au4 2.9405(5)
Ag1 Au6 3.0362(5)
Ag1 Au5 3.0820(6)
Ag2 Au6 2.9665(5)
Ag2 Au5 3.0318(6)
Ag2 Au4 3.0413(5)
Au1 P6 2.3191(19)
Au1 Au4 2.8363(4)
Au2 Au5 2.7936(4)
Au3 P52 2.272(15)
Au3 P5 2.43(3)
Au3 Au6 2.8539(4)
O8 C137 1.207(18)
C136 C137 1.44(3)
C136 H13G 0.9800
C136 H13H 0.9800
C136 H13I 0.9800
C137 C138 1.54(3)
C138 H13J 0.9800
C138 H13K 0.9800
C138 H13L 0.9800
C237 O28 1.182(19)
C237 C238 1.469(19)
C237 C236 1.493(19)
C236 H23C 0.9800
C236 H23D 0.9800
C236 H23E 0.9800
C238 H23F 0.9800
C238 H23G 0.9800
C238 H23H 0.9800
P5 C103 1.91(4)
C103 C104 1.28(4)
C103 C108 1.55(4)
C104 C105 1.46(4)
C104 H10C 0.9500
C105 C106 1.16(4)
C105 H10D 0.9500
C106 C107 1.51(4)
C106 H10E 0.9500
C107 C108 1.37(4)
C107 H10F 0.9500
C108 H10G 0.9500
P52 C203 1.735(18)
C203 C205 1.3900
C203 C208 1.3900
C205 C204 1.3900
C205 H20 0.9500
C204 C206 1.3900
C204 H20C 0.9500
C206 C207 1.3900
C206 H20D 0.9500
C207 C208 1.3900
C207 H20E 0.9500
C208 H20F 0.9500
P8 F11 1.513(11)
P8 F9 1.520(12)
P8 F8 1.549(11)
P8 F7 1.633(11)
P8 F12 1.654(12)
P8 F10 1.663(12)
P6 C115 1.795(4)
C115 C116 1.3900
C115 C120 1.3900
C116 C117 1.3900
C116 H11E 0.9500
C117 C118 1.3900
C117 H11F 0.9500
C118 C119 1.3900
C118 H11G 0.9500
C119 C120 1.3900
C119 H11H 0.9500
C120 H12 0.9500
O10 C143 1.141(17)
C143 C142 1.450(18)
C143 C144 1.459(18)
C142 H14F 0.9800
C142 H14G 0.9800
C142 H14H 0.9800
C144 H14I 0.9800
C144 H14J 0.9800
C144 H14K 0.9800
O11 H11I 0.8520
O11 H11J 0.8505
O12 C146 1.208(19)
C146 C147 1.50(2)
C146 C145 1.508(19)
C147 H14L 0.9800
C147 H14M 0.9800
C147 H14N 0.9800
C145 H14O 0.9800
C145 H14P 0.9800
C145 H14Q 0.9800
